data_7708318
loop_
_publ_author_name
'Lee, Haeri'
'Han, Jihun'
'Kim, Dongwon'
'Jung, Ok-Sang'

_publ_section_title
;
 Interconversion between Pd3L2 trigonal prism and Pd6L8 cube via anion
 exchange: binding affinity of monoatomic vs. polyatomic anions
;
_journal_name_full 'Dalton Transactions'
_journal_paper_doi 10.1039/D1DT00859E
_journal_year 2021
_chemical_formula_moiety '2(C84 H60 Cl6 N12 O12 Pd3), 6(C4 H8 O2), 6(C3 H7 N O)'
_chemical_formula_sum 'C210 H210 Cl12 N30 O42 Pd6'
_chemical_formula_weight 4889.87
_space_group_crystal_system monoclinic
_space_group_IT_number 4
_space_group_name_Hall 'P 2yb'
_space_group_name_H-M_alt 'P 1 21 1'
_atom_sites_solution_hydrogens geom
_atom_sites_solution_primary dual
_audit_creation_method SHELXL-2018/3
_audit_update_record
;
2021-08-16 deposited with the CCDC.	2021-09-16 downloaded from the CCDC.
;
_cell_angle_alpha 90
_cell_angle_beta 107.69(3)
_cell_angle_gamma 90
_cell_formula_units_Z 1
_cell_length_a 14.312(3)
_cell_length_b 25.965(5)
_cell_length_c 15.502(3)
_cell_measurement_reflns_used 46129
_cell_measurement_temperature 173(2)
_cell_measurement_theta_max 26.372
_cell_measurement_theta_min 3.089
_cell_volume 5488(2)
_computing_cell_refinement 'Rigaku Rapid Auto'
_computing_data_collection 'Rigaku Rapid Auto'
_computing_data_reduction 'Rigaku Rapid Auto'
_computing_molecular_graphics 'Bruker SHELXTL'
_computing_publication_material 'Bruker SHELXTL'
_computing_structure_refinement 'SHELXL-2018/3 (Sheldrick, 2018)'
_computing_structure_solution 'SHELXT 2018/2 (Sheldrick, 2018)'
_diffrn_ambient_temperature 173(2)
_diffrn_measured_fraction_theta_full 0.995
_diffrn_measured_fraction_theta_max 0.995
_diffrn_measurement_device_type 'imaging plate'
_diffrn_measurement_method '\w scans'
_diffrn_radiation_type MoK\a
_diffrn_radiation_wavelength 0.71073
_diffrn_reflns_av_R_equivalents 0.0568
_diffrn_reflns_av_unetI/netI 0.0885
_diffrn_reflns_Laue_measured_fraction_full 0.995
_diffrn_reflns_Laue_measured_fraction_max 0.995
_diffrn_reflns_limit_h_max 17
_diffrn_reflns_limit_h_min -17
_diffrn_reflns_limit_k_max 32
_diffrn_reflns_limit_k_min -32
_diffrn_reflns_limit_l_max 19
_diffrn_reflns_limit_l_min -19
_diffrn_reflns_number 46129
_diffrn_reflns_point_group_measured_fraction_full 0.983
_diffrn_reflns_point_group_measured_fraction_max 0.979
_diffrn_reflns_theta_full 25.242
_diffrn_reflns_theta_max 26.372
_diffrn_reflns_theta_min 3.089
_exptl_absorpt_coefficient_mu 0.707
_exptl_absorpt_correction_T_max 1.000
_exptl_absorpt_correction_T_min 0.789
_exptl_absorpt_correction_type multi-scan
_exptl_absorpt_process_details 'Rigaku Rapid Auto'
_exptl_crystal_colour yellow
_exptl_crystal_density_diffrn 1.479
_exptl_crystal_description block
_exptl_crystal_F_000 2496
_exptl_crystal_size_max 0.250
_exptl_crystal_size_mid 0.250
_exptl_crystal_size_min 0.180
_refine_diff_density_max 0.915
_refine_diff_density_min -0.473
_refine_diff_density_rms 0.065
_refine_ls_abs_structure_details
;
 Refined as an inversion twin.
;
_refine_ls_abs_structure_Flack 0.07(3)
_refine_ls_extinction_method none
_refine_ls_goodness_of_fit_ref 0.979
_refine_ls_hydrogen_treatment constr
_refine_ls_matrix_type full
_refine_ls_number_parameters 1582
_refine_ls_number_reflns 21975
_refine_ls_number_restraints 3341
_refine_ls_restrained_S_all 0.941
_refine_ls_R_factor_all 0.1063
_refine_ls_R_factor_gt 0.0602
_refine_ls_shift/su_max 0.004
_refine_ls_shift/su_mean 0.000
_refine_ls_structure_factor_coef Fsqd
_refine_ls_weighting_details 'w=1/[\s^2^(Fo^2^)+(0.0601P)^2^] where P=(Fo^2^+2Fc^2^)/3'
_refine_ls_weighting_scheme calc
_refine_ls_wR_factor_gt 0.1108
_refine_ls_wR_factor_ref 0.1257
_reflns_Friedel_coverage 0.924
_reflns_Friedel_fraction_full 0.970
_reflns_Friedel_fraction_max 0.962
_reflns_number_gt 13902
_reflns_number_total 21975
_reflns_threshold_expression 'I > 2\s(I)'
_cod_data_source_file d1dt00859e2.cif
_cod_data_source_block 2065305
_cod_depositor_comments
;
The following automatic conversions were performed:

data item '_exptl_absorpt_correction_type' value 'MULTI-SCAN' was
changed to 'multi-scan' in accordance with the
/home/data/users/saulius/crontab/automatic-downloads/rss-feeds/RSC/lib/dictionaries/cif_core.dic
dictionary named 'cif_core.dic' version 2.4.2 last updated on
2011-04-26.

Automatic conversion script
Id: cif_fix_values 7556 2019-12-06 15:28:31Z antanas 
;
_cod_original_sg_symbol_H-M 'P 21'
_cod_database_code 7708318
_shelx_shelxl_version_number 2018/3
_shelx_space_group_comment
;
The symmetry employed for this shelxl refinement is uniquely defined
by the following loop, which should always be used as a source of
symmetry information in preference to the above space-group names.
They are only intended as comments.
;
_shelx_estimated_absorpt_t_min 0.843
_shelx_estimated_absorpt_t_max 0.883

loop_
_space_group_symop_operation_xyz
'x, y, z'
'-x, y+1/2, -z'

loop_
_atom_site_label
_atom_site_type_symbol
_atom_site_fract_x
_atom_site_fract_y
_atom_site_fract_z
_atom_site_U_iso_or_equiv
_atom_site_adp_type
_atom_site_occupancy
_atom_site_site_symmetry_order
_atom_site_calc_flag
_atom_site_refinement_flags_posn
_atom_site_refinement_flags_adp
_atom_site_refinement_flags_occupancy
_atom_site_disorder_assembly
_atom_site_disorder_group
Pd1_1 Pd 0.10185(5) 0.44263(5) 0.38597(5) 0.0572(2) Uani 1 1 d . U . . .
Pd2_1 Pd 0.72100(5) 0.47011(6) 0.79334(6) 0.0619(2) Uani 1 1 d . U . . .
Pd3_1 Pd 0.12566(6) 0.45379(5) 0.94296(5) 0.0636(2) Uani 1 1 d . U . . .
Cl1_2 Cl 0.2585(2) 0.45243(11) 0.3802(3) 0.1088(12) Uani 1 1 d . U . . .
Cl2_2 Cl -0.05544(19) 0.43061(9) 0.39079(18) 0.0623(6) Uani 1 1 d . U . . .
Cl3_2 Cl 0.5674(2) 0.47346(13) 0.6902(3) 0.1135(13) Uani 1 1 d . U . . .
Cl4_2 Cl 0.87386(17) 0.46617(10) 0.89566(19) 0.0715(7) Uani 1 1 d . U . . .
Cl5_2 Cl 0.1554(3) 0.45831(13) 0.8053(2) 0.1086(11) Uani 1 1 d . U . . .
Cl6_2 Cl 0.10861(18) 0.44939(10) 1.08431(17) 0.0680(6) Uani 1 1 d . U . . .
O1_3^a O 0.092(4) 0.1911(8) 0.237(2) 0.053(11) Uani 0.33(5) 1 d . U P A 1
O1_3^b O 0.027(2) 0.1919(5) 0.2267(9) 0.059(6) Uani 0.67(5) 1 d . U P A 2
N1_3 N 0.1092(7) 0.3672(3) 0.3597(7) 0.060(2) Uani 1 1 d . U . . .
C1_3 C 0.1150(8) 0.3506(3) 0.2818(8) 0.067(3) Uani 1 1 d . U . . .
H1_3 H 0.122564 0.375133 0.239029 0.081 Uiso 1 1 calc R U . . .
O2_3 O 0.3009(6) 0.1174(3) 0.4765(8) 0.088(2) Uani 1 1 d . U . . .
N2_3 N 0.1471(7) 0.1746(3) 0.3693(6) 0.068(2) Uani 1 1 d . U . . .
H2A_3 H 0.188071 0.189042 0.417337 0.082 Uiso 1 1 calc R U . . .
C2_3 C 0.1105(9) 0.2973(3) 0.2580(8) 0.076(3) Uani 1 1 d . U . . .
H2_3 H 0.109314 0.285980 0.199358 0.092 Uiso 1 1 calc R U . . .
O3_3 O 0.7835(7) 0.2123(3) 0.6985(6) 0.094(3) Uani 1 1 d . U . . .
C3_3 C 0.1081(8) 0.2633(3) 0.3262(8) 0.059(3) Uani 1 1 d . U . . .
O4_3^a O 0.521(2) 0.1519(11) 0.7906(16) 0.070(6) Uani 0.5 1 d . U P B 1
O4_3^b O 0.520(2) 0.1591(10) 0.7537(16) 0.065(6) Uani 0.5 1 d . U P B 2
N4_3 N 0.6948(7) 0.2014(3) 0.7931(6) 0.062(2) Uani 1 1 d . U . . .
H4A_3 H 0.665909 0.217896 0.827541 0.075 Uiso 1 1 calc R U . . .
C4_3 C 0.1045(7) 0.2800(3) 0.4089(7) 0.052(3) Uani 1 1 d . U . . .
H4_3 H 0.103247 0.256317 0.455245 0.063 Uiso 1 1 calc R U . . .
C5_3 C 0.1029(7) 0.3331(3) 0.4227(8) 0.061(3) Uani 1 1 d . U . . .
H5_3 H 0.097095 0.345528 0.478524 0.073 Uiso 1 1 calc R U . . .
O6_3 O 0.1799(5) 0.1548(2) 0.7273(6) 0.072(2) Uani 1 1 d . U . . .
C6_3 C 0.0966(9) 0.2060(3) 0.3026(9) 0.067(3) Uani 1 1 d . U . . .
C7_3 C 0.1399(9) 0.1197(4) 0.3690(8) 0.069(3) Uani 1 1 d . U . . .
C8_3 C 0.0614(10) 0.0932(4) 0.3163(8) 0.078(3) Uani 1 1 d . U . . .
H8_3 H 0.009177 0.112115 0.276263 0.093 Uiso 1 1 calc R U . . .
C9_3 C 0.0537(11) 0.0396(4) 0.3180(9) 0.088(4) Uani 1 1 d . U . . .
H9_3 H -0.001364 0.021787 0.279719 0.106 Uiso 1 1 calc R U . . .
C10_3 C 0.1299(12) 0.0143(5) 0.3779(11) 0.101(4) Uani 1 1 d . U . . .
H10_3 H 0.125883 -0.022015 0.383024 0.121 Uiso 1 1 calc R U . . .
C11_3 C 0.2096(11) 0.0384(4) 0.4294(11) 0.099(4) Uani 1 1 d . U . . .
H11_3 H 0.261510 0.018826 0.468242 0.119 Uiso 1 1 calc R U . . .
C12_3 C 0.2182(10) 0.0929(4) 0.4273(10) 0.078(3) Uani 1 1 d . U . . .
C18_3 C 0.7382(8) 0.2283(4) 0.7476(8) 0.062(3) Uani 1 1 d . U . . .
C19_3 C 0.6900(8) 0.1448(4) 0.7916(7) 0.057(2) Uani 1 1 d . U . . .
C20_3 C 0.7727(7) 0.1162(4) 0.8097(7) 0.060(3) Uani 1 1 d . U . . .
H20_3 H 0.834955 0.132514 0.823971 0.072 Uiso 1 1 calc R U . . .
C21_3 C 0.7659(8) 0.0626(4) 0.8072(7) 0.063(3) Uani 1 1 d . U . . .
H21_3 H 0.823244 0.042095 0.817703 0.076 Uiso 1 1 calc R U . . .
C22_3 C 0.6750(8) 0.0398(4) 0.7892(8) 0.070(3) Uani 1 1 d . U . . .
H22_3 H 0.670049 0.003340 0.788146 0.083 Uiso 1 1 calc R U . . .
C23_3 C 0.5906(9) 0.0694(4) 0.7726(9) 0.081(3) Uani 1 1 d . U . . .
H23_3 H 0.528146 0.053416 0.759761 0.097 Uiso 1 1 calc R U . . .
C24_3 C 0.5988(7) 0.1222(3) 0.7752(8) 0.061(3) Uani 1 1 d . U . . .
O5_3^a O -0.0288(19) 0.1956(8) 0.9059(14) 0.071(6) Uani 0.5 1 d . U P C 1
N6_3^a N 0.117(3) 0.1834(12) 0.8807(17) 0.053(6) Uani 0.5 1 d . U P C 1
H6_3^a H 0.175854 0.197676 0.894646 0.063 Uiso 0.5 1 calc R U P C 1
N5_3^a N 0.1015(14) 0.3735(6) 0.9416(12) 0.043(4) Uani 0.5 1 d . U P C 1
C25_3^a C 0.0333(13) 0.3483(6) 0.9689(14) 0.050(4) Uani 0.5 1 d . U P C 1
H25_3^a H -0.005099 0.367041 0.998354 0.061 Uiso 0.5 1 calc R U P C 1
C26_3^a C 0.0177(13) 0.2970(6) 0.9557(13) 0.048(4) Uani 0.5 1 d . U P C 1
H26_3^a H -0.033647 0.280843 0.972748 0.057 Uiso 0.5 1 calc R U P C 1
C27_3^a C 0.0756(16) 0.2685(7) 0.9180(15) 0.046(4) Uani 0.5 1 d . U P C 1
C28_3^a C 0.1456(18) 0.2932(9) 0.8888(16) 0.057(5) Uani 0.5 1 d . U P C 1
H28_3^a H 0.185479 0.274282 0.861010 0.069 Uiso 0.5 1 calc R U P C 1
C29_3^a C 0.1575(16) 0.3468(8) 0.9005(14) 0.052(5) Uani 0.5 1 d . U P C 1
H29_3^a H 0.204791 0.364250 0.879688 0.062 Uiso 0.5 1 calc R U P C 1
C30_3^a C 0.046(2) 0.2110(9) 0.8992(18) 0.051(5) Uani 0.5 1 d . U P C 1
O5_3^b O -0.035(2) 0.2058(9) 0.8549(19) 0.094(8) Uani 0.5 1 d . U P C 2
N6_3^b N 0.114(3) 0.1908(12) 0.8480(16) 0.052(6) Uani 0.5 1 d . U P C 2
H6_3^b H 0.168078 0.205252 0.843169 0.062 Uiso 0.5 1 calc R U P C 2
N5_3^b N 0.1075(10) 0.3824(4) 0.9075(10) 0.062(6) Uani 0.5 1 d G U P C 2
C25_3^b C 0.0150(9) 0.3664(4) 0.8550(10) 0.060(5) Uani 0.5 1 d G U P C 2
H25A_3^b H -0.034590 0.391168 0.829526 0.072 Uiso 0.5 1 calc R U P C 2
C26_3^b C -0.0049(8) 0.3142(5) 0.8398(9) 0.059(4) Uani 0.5 1 d G U P C 2
H26A_3^b H -0.068167 0.303320 0.803909 0.071 Uiso 0.5 1 calc R U P C 2
C27_3^b C 0.0676(11) 0.2780(4) 0.8770(10) 0.056(5) Uani 0.5 1 d G U P C 2
C28_3^b C 0.1601(10) 0.2940(5) 0.9295(11) 0.066(6) Uani 0.5 1 d G U P C 2
H28A_3^b H 0.209742 0.269223 0.954963 0.079 Uiso 0.5 1 calc R U P C 2
C29_3^b C 0.1801(9) 0.3462(6) 0.9447(11) 0.069(6) Uani 0.5 1 d G U P C 2
H29A_3^b H 0.243321 0.357071 0.980581 0.083 Uiso 0.5 1 calc R U P C 2
C30_3^b C 0.047(2) 0.2212(10) 0.8606(19) 0.060(6) Uani 0.5 1 d . U P C 2
C31_3 C 0.1075(8) 0.1338(3) 0.8413(8) 0.063(3) Uani 1 1 d . U . . .
C32_3 C 0.0652(8) 0.0982(4) 0.8867(8) 0.067(3) Uani 1 1 d . U . . .
H32_3 H 0.037663 0.109042 0.932246 0.081 Uiso 1 1 calc R U . . .
C33_3 C 0.0651(8) 0.0464(4) 0.8624(8) 0.070(3) Uani 1 1 d . U . . .
H33_3 H 0.037017 0.021475 0.891993 0.084 Uiso 1 1 calc R U . . .
C34_3 C 0.1045(8) 0.0312(3) 0.7974(8) 0.065(3) Uani 1 1 d . U . . .
H34_3 H 0.104221 -0.004402 0.783236 0.078 Uiso 1 1 calc R U . . .
C35_3 C 0.1450(7) 0.0656(3) 0.7511(7) 0.055(2) Uani 1 1 d . U . . .
H35_3 H 0.170974 0.054517 0.704639 0.065 Uiso 1 1 calc R U . . .
C36_3 C 0.1460(7) 0.1175(3) 0.7754(8) 0.059(3) Uani 1 1 d . U . . .
C37_3 C 0.3158(8) 0.1261(4) 0.5685(10) 0.072(3) Uani 1 1 d . U . . .
C38_3 C 0.4093(8) 0.1314(3) 0.6228(10) 0.076(3) Uani 1 1 d . U . . .
H38_3 H 0.462710 0.127121 0.599075 0.091 Uiso 1 1 calc R U . . .
C39_3 C 0.4263(8) 0.1432(3) 0.7135(11) 0.078(3) Uani 1 1 d . U . . .
C40_3 C 0.3521(8) 0.1489(3) 0.7516(10) 0.076(3) Uani 1 1 d . U . . .
H40_3 H 0.364029 0.155905 0.814164 0.091 Uiso 1 1 calc R U . . .
C41_3 C 0.2584(8) 0.1438(3) 0.6917(10) 0.066(3) Uani 1 1 d . U . . .
C42_3 C 0.2368(8) 0.1325(3) 0.6015(10) 0.070(3) Uani 1 1 d . U . . .
H42_3 H 0.171114 0.129176 0.563522 0.084 Uiso 1 1 calc R U . . .
N3_3^a N 0.7269(9) 0.3905(3) 0.7696(9) 0.054(5) Uani 0.5 1 d G U P D 1
C13_3^a C 0.8109(8) 0.3675(4) 0.7602(8) 0.045(4) Uani 0.5 1 d G U P D 1
H13_3^a H 0.864697 0.388165 0.757428 0.053 Uiso 0.5 1 calc R U P D 1
C14_3^a C 0.8162(8) 0.3142(4) 0.7548(9) 0.048(4) Uani 0.5 1 d G U P D 1
H14_3^a H 0.873672 0.298435 0.748333 0.057 Uiso 0.5 1 calc R U P D 1
C15_3^a C 0.7376(9) 0.2839(3) 0.7588(9) 0.048(5) Uani 0.5 1 d G U P D 1
C16_3^a C 0.6535(8) 0.3070(4) 0.7682(9) 0.049(4) Uani 0.5 1 d G U P D 1
H16_3^a H 0.599765 0.286289 0.770979 0.059 Uiso 0.5 1 calc R U P D 1
C17_3^a C 0.6482(8) 0.3603(5) 0.7736(10) 0.060(4) Uani 0.5 1 d G U P D 1
H17_3^a H 0.590788 0.376019 0.780075 0.072 Uiso 0.5 1 calc R U P D 1
N3_3^b N 0.7225(11) 0.3971(3) 0.7850(10) 0.065(5) Uani 0.5 1 d G U P D 2
C13_3^b C 0.7194(10) 0.3767(4) 0.7012(8) 0.062(4) Uani 0.5 1 d G U P D 2
H13A_3^b H 0.716594 0.399102 0.652002 0.075 Uiso 0.5 1 calc R U P D 2
C14_3^b C 0.7204(11) 0.3237(5) 0.6895(8) 0.065(4) Uani 0.5 1 d G U P D 2
H14A_3^b H 0.718343 0.309797 0.632286 0.078 Uiso 0.5 1 calc R U P D 2
C15_3^b C 0.7245(11) 0.2910(3) 0.7616(9) 0.057(5) Uani 0.5 1 d G U P D 2
C16_3^b C 0.7276(11) 0.3113(4) 0.8453(8) 0.058(4) Uani 0.5 1 d G U P D 2
H16A_3^b H 0.730421 0.288980 0.894570 0.069 Uiso 0.5 1 calc R U P D 2
C17_3^b C 0.7266(10) 0.3644(5) 0.8570(8) 0.061(5) Uani 0.5 1 d G U P D 2
H17A_3^b H 0.728672 0.378285 0.914289 0.074 Uiso 0.5 1 calc R U P D 2
O1_4 O -0.0239(5) 0.6883(2) 0.4845(5) 0.0558(17) Uani 1 1 d . U . . .
N1_4 N 0.0924(6) 0.5188(3) 0.4119(6) 0.056(2) Uani 1 1 d . U . . .
C1_4 C 0.1164(8) 0.5539(3) 0.3596(7) 0.060(3) Uani 1 1 d . U . . .
H1_4 H 0.145150 0.542549 0.315174 0.071 Uiso 1 1 calc R U . . .
O2_4 O 0.2049(7) 0.7900(3) 0.4744(7) 0.088(2) Uani 1 1 d . U . . .
N2_4 N 0.0701(7) 0.7137(3) 0.3990(6) 0.065(2) Uani 1 1 d . U . . .
H2A_4 H 0.115542 0.704114 0.374889 0.077 Uiso 1 1 calc R U . . .
C2_4 C 0.1016(8) 0.6056(3) 0.3671(7) 0.059(3) Uani 1 1 d . U . . .
H2_4 H 0.121484 0.629571 0.329741 0.071 Uiso 1 1 calc R U . . .
O3_4 O 0.7909(6) 0.7312(3) 0.8965(7) 0.109(3) Uani 1 1 d . U . . .
C3_4 C 0.0567(7) 0.6227(3) 0.4304(7) 0.048(2) Uani 1 1 d . U . . .
O4_4^a O 0.4478(12) 0.7604(6) 0.7817(15) 0.083(5) Uani 0.5 1 d . U P E 1
O4_4^b O 0.4598(13) 0.7612(6) 0.7194(15) 0.082(5) Uani 0.5 1 d . U P E 2
N4_4 N 0.6394(7) 0.7348(3) 0.8066(7) 0.077(3) Uani 1 1 d . U . . .
H4A_4 H 0.592820 0.716201 0.769588 0.093 Uiso 1 1 calc R U . . .
C4_4 C 0.0340(7) 0.5861(3) 0.4859(7) 0.053(2) Uani 1 1 d . U . . .
H4_4 H 0.006275 0.596466 0.531502 0.064 Uiso 1 1 calc R U . . .
C5_4 C 0.0516(7) 0.5343(3) 0.4752(7) 0.056(2) Uani 1 1 d . U . . .
H5_4 H 0.034719 0.509454 0.512939 0.068 Uiso 1 1 calc R U . . .
O6_4 O 0.1229(7) 0.7700(4) 0.7492(6) 0.100(3) Uani 1 1 d . U . . .
C6_4 C 0.0295(7) 0.6783(3) 0.4420(6) 0.044(2) Uani 1 1 d . U . . .
C7_4 C 0.0393(9) 0.7663(3) 0.3930(7) 0.062(3) Uani 1 1 d . U . . .
C8_4 C -0.0577(10) 0.7804(4) 0.3453(8) 0.084(4) Uani 1 1 d . U . . .
H8_4 H -0.106188 0.755168 0.319543 0.100 Uiso 1 1 calc R U . . .
C9_4 C -0.0798(12) 0.8323(4) 0.3374(8) 0.100(4) Uani 1 1 d . U . . .
H9_4 H -0.145294 0.842277 0.306656 0.119 Uiso 1 1 calc R U . . .
C10_4 C -0.0133(13) 0.8693(4) 0.3711(9) 0.097(4) Uani 1 1 d . U . . .
H10_4 H -0.030779 0.904638 0.362087 0.116 Uiso 1 1 calc R U . . .
C11_4 C 0.0790(12) 0.8553(4) 0.4181(9) 0.082(4) Uani 1 1 d . U . . .
H11_4 H 0.125898 0.881495 0.442936 0.098 Uiso 1 1 calc R U . . .
C12_4 C 0.1083(11) 0.8038(4) 0.4315(8) 0.077(3) Uani 1 1 d . U . . .
C18_4 C 0.7182(7) 0.7099(4) 0.8488(8) 0.056(3) Uani 1 1 d . U . . .
C19_4 C 0.6171(8) 0.7878(4) 0.8114(9) 0.078(3) Uani 1 1 d . U . . .
C20_4 C 0.6845(8) 0.8257(4) 0.8444(9) 0.078(3) Uani 1 1 d . U . . .
H20_4 H 0.752011 0.817342 0.869248 0.093 Uiso 1 1 calc R U . . .
C21_4 C 0.6538(8) 0.8766(4) 0.8413(10) 0.088(4) Uani 1 1 d . U . . .
H21_4 H 0.701709 0.902887 0.860709 0.105 Uiso 1 1 calc R U . . .
C22_4 C 0.5587(9) 0.8898(4) 0.8120(9) 0.088(4) Uani 1 1 d . U . . .
H22_4 H 0.540168 0.924751 0.814875 0.105 Uiso 1 1 calc R U . . .
C23_4 C 0.4895(9) 0.8539(4) 0.7785(10) 0.102(4) Uani 1 1 d . U . . .
H23_4 H 0.422427 0.863589 0.756378 0.122 Uiso 1 1 calc R U . . .
C24_4 C 0.5170(9) 0.8019(4) 0.7764(10) 0.093(4) Uani 1 1 d . U . . .
O5_4^a O 0.3016(10) 0.7091(7) 1.0229(13) 0.058(5) Uani 0.5 1 d . U P C 1
N6_4^a N 0.1575(12) 0.7268(5) 0.9101(10) 0.036(3) Uani 0.5 1 d . U P C 1
H6_4^a H 0.103513 0.712753 0.874687 0.043 Uiso 0.5 1 calc R U P C 1
N5_4^a N 0.1592(18) 0.5328(9) 0.959(2) 0.048(5) Uani 0.5 1 d . U P C 1
C25_4^a C 0.249(2) 0.5508(12) 0.986(2) 0.069(6) Uani 0.5 1 d . U P C 1
H25_4^a H 0.300637 0.526564 1.007047 0.083 Uiso 0.5 1 calc R U P C 1
C26_4^a C 0.2747(18) 0.6032(10) 0.9883(18) 0.059(5) Uani 0.5 1 d . U P C 1
H26_4^a H 0.341337 0.613952 1.006392 0.071 Uiso 0.5 1 calc R U P C 1
C27_4^a C 0.1970(15) 0.6392(8) 0.9620(17) 0.042(4) Uani 0.5 1 d . U P C 1
C28_4^a C 0.1075(17) 0.6226(9) 0.9425(17) 0.039(5) Uani 0.5 1 d . U P C 1
H28_4^a H 0.054031 0.646033 0.928328 0.047 Uiso 0.5 1 calc R U P C 1
C29_4^a C 0.0894(18) 0.5636(9) 0.943(2) 0.051(5) Uani 0.5 1 d . U P C 1
H29_4^a H 0.024415 0.550929 0.930840 0.061 Uiso 0.5 1 calc R U P C 1
C30_4^a C 0.226(2) 0.6955(10) 0.9647(17) 0.043(5) Uani 0.5 1 d . U P C 1
C31_4^a C 0.1676(15) 0.7800(7) 0.9068(13) 0.048(4) Uani 0.5 1 d . U P C 1
C32_4^a C 0.1950(14) 0.8104(7) 0.9888(14) 0.055(4) Uani 0.5 1 d . U P C 1
H32_4^a H 0.206062 0.794584 1.046276 0.066 Uiso 0.5 1 calc R U P C 1
C33_4^a C 0.2048(15) 0.8631(7) 0.9817(15) 0.061(5) Uani 0.5 1 d . U P C 1
H33_4^a H 0.223269 0.882862 1.035773 0.074 Uiso 0.5 1 calc R U P C 1
C34_4^a C 0.1898(16) 0.8877(7) 0.9032(17) 0.070(5) Uani 0.5 1 d . U P C 1
H34_4^a H 0.194652 0.924157 0.901656 0.084 Uiso 0.5 1 calc R U P C 1
C35_4^a C 0.1666(18) 0.8589(9) 0.8228(19) 0.075(6) Uani 0.5 1 d . U P C 1
H35_4^a H 0.154451 0.875312 0.765652 0.090 Uiso 0.5 1 calc R U P C 1
C36_4^a C 0.1619(19) 0.8033(11) 0.830(2) 0.070(6) Uani 0.5 1 d . U P C 1
O5_4^b O 0.2474(17) 0.7118(8) 0.9998(16) 0.064(6) Uani 0.5 1 d . U P C 2
N6_4^b N 0.0902(14) 0.7185(6) 0.9023(12) 0.057(4) Uani 0.5 1 d . U P C 2
H6_4^b H 0.036511 0.701663 0.873169 0.068 Uiso 0.5 1 calc R U P C 2
N5_4^b N 0.1325(14) 0.5289(6) 0.950(2) 0.050(6) Uani 0.5 1 d G U P C 2
C25_4^b C 0.2250(12) 0.5505(8) 0.9657(18) 0.062(6) Uani 0.5 1 d G U P C 2
H25_4^b H 0.280687 0.528842 0.974899 0.074 Uiso 0.5 1 calc R U P C 2
C26_4^b C 0.2359(10) 0.6037(8) 0.9676(16) 0.064(6) Uani 0.5 1 d G U P C 2
H26_4^b H 0.299140 0.618432 0.978096 0.076 Uiso 0.5 1 calc R U P C 2
C27_4^b C 0.1544(14) 0.6353(6) 0.9542(14) 0.048(6) Uani 0.5 1 d G U P C 2
C28_4^b C 0.0619(11) 0.6137(6) 0.9389(14) 0.044(5) Uani 0.5 1 d G U P C 2
H28_4^b H 0.006165 0.635341 0.929773 0.052 Uiso 0.5 1 calc R U P C 2
C29_4^b C 0.0509(11) 0.5605(7) 0.9370(19) 0.053(6) Uani 0.5 1 d G U P C 2
H29_4^b H -0.012290 0.545751 0.926576 0.064 Uiso 0.5 1 calc R U P C 2
C30_4^b C 0.1695(19) 0.6912(8) 0.9531(15) 0.050(4) Uani 0.5 1 d . U P C 2
C31_4^b C 0.0914(17) 0.7733(7) 0.8946(14) 0.060(5) Uani 0.5 1 d . U P C 2
C32_4^b C 0.0805(18) 0.8065(8) 0.9554(16) 0.078(5) Uani 0.5 1 d . U P C 2
H32A_4^b H 0.072661 0.792485 1.009387 0.093 Uiso 0.5 1 calc R U P C 2
C33_4^b C 0.079(2) 0.8599(9) 0.948(2) 0.093(6) Uani 0.5 1 d . U P C 2
H33A_4^b H 0.060765 0.881315 0.989812 0.111 Uiso 0.5 1 calc R U P C 2
C34_4^b C 0.1064(19) 0.8794(9) 0.8790(19) 0.079(5) Uani 0.5 1 d . U P C 2
H34A_4^b H 0.120165 0.915031 0.876531 0.095 Uiso 0.5 1 calc R U P C 2
C35_4^b C 0.113(2) 0.8466(10) 0.813(2) 0.078(6) Uani 0.5 1 d . U P C 2
H35A_4^b H 0.116882 0.861872 0.757894 0.094 Uiso 0.5 1 calc R U P C 2
C36_4^b C 0.1158(19) 0.7978(11) 0.816(2) 0.067(6) Uani 0.5 1 d . U P C 2
C37_4 C 0.2285(9) 0.7828(3) 0.5667(10) 0.069(3) Uani 1 1 d . U . . .
C38_4 C 0.3269(10) 0.7769(4) 0.6116(13) 0.092(4) Uani 1 1 d . U . . .
H38_4 H 0.373397 0.777830 0.579022 0.110 Uiso 1 1 calc R U . . .
C39_4 C 0.3577(10) 0.7698(4) 0.7041(14) 0.098(4) Uani 1 1 d . U . . .
C40_4 C 0.2931(11) 0.7685(5) 0.7524(11) 0.100(5) Uani 1 1 d . U . . .
H40_4 H 0.314915 0.764247 0.816262 0.120 Uiso 1 1 calc R U . . .
C41_4 C 0.1915(9) 0.7736(5) 0.7042(9) 0.078(3) Uani 1 1 d . U . . .
C42_4 C 0.1610(8) 0.7817(3) 0.6131(7) 0.055(2) Uani 1 1 d . U . . .
H42_4 H 0.093302 0.786537 0.582024 0.065 Uiso 1 1 calc R U . . .
N3_4^a N 0.719(2) 0.5498(8) 0.8137(15) 0.056(5) Uani 0.5 1 d . U P D 1
C13_4^a C 0.7957(15) 0.5764(7) 0.8161(14) 0.057(4) Uani 0.5 1 d . U P D 1
H13_4^a H 0.853198 0.559823 0.811728 0.069 Uiso 0.5 1 calc R U P D 1
C14_4^a C 0.7939(16) 0.6279(7) 0.8249(14) 0.063(5) Uani 0.5 1 d . U P D 1
H14_4^a H 0.849112 0.646977 0.820768 0.075 Uiso 0.5 1 calc R U P D 1
C15_4^a C 0.714(2) 0.6559(9) 0.8401(18) 0.056(5) Uani 0.5 1 d . U P D 1
C16_4^a C 0.6350(15) 0.6228(8) 0.8422(15) 0.066(5) Uani 0.5 1 d . U P D 1
H16_4^a H 0.577362 0.636873 0.850998 0.080 Uiso 0.5 1 calc R U P D 1
C17_4^a C 0.6421(16) 0.5729(8) 0.8320(15) 0.068(5) Uani 0.5 1 d . U P D 1
H17_4^a H 0.590327 0.551692 0.837776 0.082 Uiso 0.5 1 calc R U P D 1
N3_4^b N 0.7217(15) 0.5448(4) 0.8077(10) 0.057(6) Uani 0.5 1 d G U P D 2
C13_4^b C 0.7510(12) 0.5655(5) 0.8945(8) 0.062(5) Uani 0.5 1 d G U P D 2
H13A_4^b H 0.771697 0.543489 0.945636 0.075 Uiso 0.5 1 calc R U P D 2
C14_4^b C 0.7501(12) 0.6186(5) 0.9063(8) 0.059(4) Uani 0.5 1 d G U P D 2
H14A_4^b H 0.770146 0.632780 0.965588 0.071 Uiso 0.5 1 calc R U P D 2
C15_4^b C 0.7198(15) 0.6509(4) 0.8314(11) 0.052(6) Uani 0.5 1 d G U P D 2
C16_4^b C 0.6905(13) 0.6301(5) 0.7447(9) 0.065(5) Uani 0.5 1 d G U P D 2
H16A_4^b H 0.669810 0.652154 0.693484 0.078 Uiso 0.5 1 calc R U P D 2
C17_4^b C 0.6914(13) 0.5771(5) 0.7328(8) 0.065(5) Uani 0.5 1 d G U P D 2
H17A_4^b H 0.671361 0.562862 0.673531 0.078 Uiso 0.5 1 calc R U P D 2
O1_5^a O 0.5071(14) 0.6755(7) 0.6575(17) 0.125(7) Uani 0.59(3) 1 d D U P F 1
N1_5^a N 0.4255(12) 0.6203(5) 0.5432(15) 0.094(5) Uani 0.59(3) 1 d D U P F 1
C1_5^a C 0.4987(13) 0.6337(6) 0.6194(16) 0.111(7) Uani 0.59(3) 1 d D U P F 1
H1_5^a H 0.547208 0.608501 0.644987 0.134 Uiso 0.59(3) 1 calc R U P F 1
C2_5^a C 0.3434(13) 0.6544(6) 0.5029(18) 0.095(8) Uani 0.59(3) 1 d D U P F 1
H2A_5^a H 0.298888 0.638078 0.449053 0.143 Uiso 0.59(3) 1 calc R U P F 1
H2B_5^a H 0.308136 0.661387 0.546867 0.143 Uiso 0.59(3) 1 calc R U P F 1
H2C_5^a H 0.367783 0.686901 0.485635 0.143 Uiso 0.59(3) 1 calc R U P F 1
C3_5^a C 0.422(2) 0.5687(6) 0.5058(17) 0.104(8) Uani 0.59(3) 1 d D U P F 1
H3A_5^a H 0.365019 0.565745 0.451494 0.156 Uiso 0.59(3) 1 calc R U P F 1
H3B_5^a H 0.482026 0.562148 0.489724 0.156 Uiso 0.59(3) 1 calc R U P F 1
H3C_5^a H 0.416319 0.543387 0.550850 0.156 Uiso 0.59(3) 1 calc R U P F 1
O1_5^b O 0.5072(19) 0.6743(9) 0.603(2) 0.110(9) Uani 0.41(3) 1 d D U P F 2
N1_5^b N 0.4038(18) 0.6198(7) 0.500(2) 0.105(7) Uani 0.41(3) 1 d D U P F 2
C1_5^b C 0.4815(19) 0.6310(8) 0.574(2) 0.093(8) Uani 0.41(3) 1 d D U P F 2
H1A_5^b H 0.518818 0.602790 0.605513 0.111 Uiso 0.41(3) 1 calc R U P F 2
C2_5^b C 0.343(2) 0.6602(9) 0.446(3) 0.116(13) Uani 0.41(3) 1 d D U P F 2
H2D_5^b H 0.290929 0.644649 0.396376 0.175 Uiso 0.41(3) 1 calc R U P F 2
H2E_5^b H 0.312510 0.680001 0.484837 0.175 Uiso 0.41(3) 1 calc R U P F 2
H2F_5^b H 0.382706 0.683067 0.421954 0.175 Uiso 0.41(3) 1 calc R U P F 2
C3_5^b C 0.373(3) 0.5667(8) 0.478(3) 0.099(11) Uani 0.41(3) 1 d D U P F 2
H3D_5^b H 0.316408 0.565841 0.423403 0.148 Uiso 0.41(3) 1 calc R U P F 2
H3E_5^b H 0.426895 0.546841 0.468550 0.148 Uiso 0.41(3) 1 calc R U P F 2
H3F_5^b H 0.354237 0.551706 0.528830 0.148 Uiso 0.41(3) 1 calc R U P F 2
O1_6^a O 0.5713(10) 0.4717(5) 0.3145(9) 0.096(4) Uani 0.5 1 d D U P G 1
C1_6^a C 0.5352(10) 0.4728(8) 0.3908(11) 0.096(7) Uani 0.5 1 d D U P G 1
H1A_6^a H 0.462757 0.470450 0.369975 0.115 Uiso 0.5 1 calc R U P G 1
H1B_6^a H 0.553800 0.505709 0.423672 0.115 Uiso 0.5 1 calc R U P G 1
O2_6^a O 0.6822(10) 0.4302(6) 0.4831(9) 0.106(5) Uani 0.5 1 d D U P G 1
C2_6^a C 0.5770(10) 0.4284(8) 0.4537(11) 0.104(6) Uani 0.5 1 d D U P G 1
H2A_6^a H 0.552740 0.430133 0.506989 0.125 Uiso 0.5 1 calc R U P G 1
H2B_6^a H 0.554720 0.395468 0.422019 0.125 Uiso 0.5 1 calc R U P G 1
C3_6^a C 0.7182(10) 0.4290(8) 0.4066(12) 0.100(7) Uani 0.5 1 d D U P G 1
H3A_6^a H 0.699513 0.395969 0.373918 0.120 Uiso 0.5 1 calc R U P G 1
H3B_6^a H 0.790640 0.431239 0.427393 0.120 Uiso 0.5 1 calc R U P G 1
C4_6^a C 0.6763(10) 0.4732(8) 0.3436(12) 0.109(6) Uani 0.5 1 d D U P G 1
H4A_6^a H 0.698941 0.506208 0.375079 0.130 Uiso 0.5 1 calc R U P G 1
H4B_6^a H 0.700433 0.471356 0.290191 0.130 Uiso 0.5 1 calc R U P G 1
O1_7^b O 0.638(4) 0.4976(17) 0.297(3) 0.124(12) Uani 0.2 1 d D U P H 2
N1_7^b N 0.627(2) 0.4453(14) 0.413(2) 0.105(7) Uani 0.2 1 d D U P H 2
C1_7^b C 0.671(3) 0.4636(16) 0.352(3) 0.108(7) Uani 0.2 1 d D U P H 2
H1_7^b H 0.731480 0.448633 0.353461 0.129 Uiso 0.2 1 calc R U P H 2
C2_7^b C 0.533(3) 0.465(2) 0.416(4) 0.092(13) Uani 0.2 1 d D U P H 2
H2A_7^b H 0.513539 0.446893 0.463616 0.139 Uiso 0.2 1 calc R U P H 2
H2B_7^b H 0.538055 0.501808 0.428874 0.139 Uiso 0.2 1 calc R U P H 2
H2C_7^b H 0.482962 0.458871 0.357409 0.139 Uiso 0.2 1 calc R U P H 2
C3_7^b C 0.673(4) 0.4048(17) 0.476(3) 0.104(14) Uani 0.2 1 d D U P H 2
H3A_7^b H 0.631534 0.396452 0.514502 0.156 Uiso 0.2 1 calc R U P H 2
H3B_7^b H 0.681464 0.374057 0.442944 0.156 Uiso 0.2 1 calc R U P H 2
H3C_7^b H 0.737197 0.416717 0.514692 0.156 Uiso 0.2 1 calc R U P H 2
O1_7^c O 0.612(3) 0.5045(14) 0.2411(19) 0.160(12) Uani 0.3 1 d D U P I 3
N1_7^c N 0.6372(17) 0.4587(11) 0.3735(16) 0.095(6) Uani 0.3 1 d D U P I 3
C1_7^c C 0.660(2) 0.4744(13) 0.2984(17) 0.095(8) Uani 0.3 1 d D U P I 3
H1A_7^c H 0.718195 0.460763 0.289751 0.114 Uiso 0.3 1 calc R U P I 3
C2_7^c C 0.550(2) 0.4767(18) 0.393(2) 0.093(11) Uani 0.3 1 d D U P I 3
H2D_7^c H 0.546305 0.461143 0.449439 0.139 Uiso 0.3 1 calc R U P I 3
H2E_7^c H 0.552146 0.514282 0.399030 0.139 Uiso 0.3 1 calc R U P I 3
H2F_7^c H 0.491570 0.466837 0.343262 0.139 Uiso 0.3 1 calc R U P I 3
C3_7^c C 0.701(3) 0.4231(16) 0.437(2) 0.084(10) Uani 0.3 1 d D U P I 3
H3D_7^c H 0.673597 0.416091 0.486872 0.127 Uiso 0.3 1 calc R U P I 3
H3E_7^c H 0.706234 0.390880 0.406306 0.127 Uiso 0.3 1 calc R U P I 3
H3F_7^c H 0.766320 0.438499 0.461924 0.127 Uiso 0.3 1 calc R U P I 3

loop_
_atom_site_aniso_label
_atom_site_aniso_U_11
_atom_site_aniso_U_22
_atom_site_aniso_U_33
_atom_site_aniso_U_23
_atom_site_aniso_U_13
_atom_site_aniso_U_12
Pd1_1 0.0777(5) 0.0249(3) 0.0789(5) -0.0006(3) 0.0385(4) -0.0018(3)
Pd2_1 0.0624(4) 0.0447(4) 0.0707(5) 0.0052(4) 0.0085(4) 0.0010(4)
Pd3_1 0.0735(5) 0.0355(3) 0.0657(5) -0.0142(3) -0.0027(4) 0.0144(3)
Cl1_2 0.0936(19) 0.0394(12) 0.215(4) -0.0087(19) 0.080(2) -0.0019(14)
Cl2_2 0.0774(16) 0.0402(11) 0.0758(17) -0.0021(11) 0.0329(14) -0.0076(11)
Cl3_2 0.087(2) 0.0738(17) 0.136(3) -0.004(2) -0.031(2) 0.0053(17)
Cl4_2 0.0626(14) 0.0461(12) 0.0926(19) 0.0037(13) 0.0039(13) 0.0013(11)
Cl5_2 0.176(3) 0.0715(18) 0.0700(19) -0.0107(16) 0.025(2) 0.031(2)
Cl6_2 0.0811(15) 0.0366(10) 0.0748(16) -0.0012(11) 0.0063(13) 0.0002(12)
O1_3^a 0.09(3) 0.026(9) 0.052(15) 0.005(9) 0.035(15) 0.010(12)
O1_3^b 0.079(15) 0.038(5) 0.057(8) -0.016(5) 0.018(8) -0.013(7)
N1_3 0.087(6) 0.028(4) 0.077(6) 0.002(4) 0.043(5) -0.005(4)
C1_3 0.106(8) 0.035(4) 0.079(7) 0.003(5) 0.054(6) -0.001(5)
O2_3 0.066(5) 0.065(4) 0.141(8) 0.019(5) 0.044(5) 0.013(4)
N2_3 0.089(6) 0.025(3) 0.088(6) -0.011(4) 0.022(5) 0.001(4)
C2_3 0.125(8) 0.040(4) 0.085(8) 0.000(5) 0.062(7) -0.003(5)
O3_3 0.144(8) 0.068(5) 0.095(6) 0.004(4) 0.076(6) -0.007(5)
C3_3 0.081(7) 0.040(4) 0.070(7) -0.001(5) 0.045(6) -0.005(5)
O4_3^a 0.060(9) 0.046(9) 0.101(14) -0.004(10) 0.022(11) 0.001(8)
O4_3^b 0.055(8) 0.040(8) 0.097(13) 0.000(10) 0.018(11) -0.004(7)
N4_3 0.074(5) 0.051(4) 0.073(6) 0.001(4) 0.039(5) -0.007(4)
C4_3 0.072(7) 0.030(4) 0.056(6) -0.003(4) 0.021(5) -0.012(4)
C5_3 0.078(7) 0.035(4) 0.072(7) 0.004(5) 0.027(6) 0.000(5)
O6_3 0.072(4) 0.032(3) 0.118(6) 0.008(3) 0.038(4) 0.009(3)
C6_3 0.103(8) 0.036(4) 0.076(8) -0.001(5) 0.050(7) 0.000(5)
C7_3 0.098(7) 0.033(4) 0.081(7) 0.006(5) 0.036(6) 0.000(5)
C8_3 0.123(9) 0.040(5) 0.075(7) -0.005(5) 0.037(7) -0.026(6)
C9_3 0.135(10) 0.050(5) 0.089(8) -0.016(6) 0.048(8) -0.029(6)
C10_3 0.138(10) 0.046(6) 0.134(11) -0.012(7) 0.065(9) -0.005(7)
C11_3 0.114(9) 0.050(6) 0.138(11) 0.010(7) 0.046(8) 0.017(6)
C12_3 0.088(7) 0.048(5) 0.113(9) 0.009(6) 0.055(7) 0.012(6)
C18_3 0.078(7) 0.055(5) 0.059(6) -0.002(5) 0.031(6) -0.008(5)
C19_3 0.064(6) 0.060(5) 0.056(6) 0.011(5) 0.033(5) -0.003(5)
C20_3 0.047(5) 0.062(6) 0.073(7) 0.002(5) 0.023(5) 0.006(5)
C21_3 0.059(6) 0.063(6) 0.071(7) 0.018(5) 0.025(5) 0.016(5)
C22_3 0.065(6) 0.051(5) 0.099(8) 0.004(5) 0.034(6) 0.013(5)
C23_3 0.085(7) 0.051(5) 0.108(9) 0.006(6) 0.031(7) -0.012(6)
C24_3 0.052(5) 0.041(4) 0.090(7) -0.001(5) 0.023(5) 0.004(4)
O5_3^a 0.079(12) 0.056(11) 0.090(15) -0.031(10) 0.046(12) -0.014(9)
N6_3^a 0.061(9) 0.034(9) 0.062(13) -0.013(10) 0.017(11) -0.010(8)
N5_3^a 0.059(8) 0.030(6) 0.042(9) -0.001(6) 0.015(7) 0.008(6)
C25_3^a 0.049(9) 0.039(7) 0.066(10) -0.004(7) 0.021(8) 0.014(7)
C26_3^a 0.047(8) 0.031(7) 0.056(9) -0.001(7) 0.004(8) -0.002(7)
C27_3^a 0.055(8) 0.039(7) 0.047(9) 0.004(7) 0.018(8) 0.009(7)
C28_3^a 0.076(10) 0.050(8) 0.044(11) -0.006(8) 0.015(9) 0.004(8)
C29_3^a 0.057(9) 0.043(8) 0.048(10) 0.003(8) 0.004(8) 0.006(8)
C30_3^a 0.055(9) 0.039(9) 0.059(11) -0.006(9) 0.017(10) -0.003(8)
O5_3^b 0.089(13) 0.061(11) 0.14(2) -0.013(14) 0.048(17) -0.021(9)
N6_3^b 0.056(9) 0.037(10) 0.062(13) -0.014(10) 0.017(11) -0.004(8)
N5_3^b 0.064(9) 0.055(8) 0.056(10) -0.003(8) 0.000(8) 0.009(7)
C25_3^b 0.062(9) 0.043(8) 0.070(10) -0.006(8) 0.011(8) 0.015(8)
C26_3^b 0.062(9) 0.062(9) 0.059(10) -0.010(8) 0.026(8) 0.008(8)
C27_3^b 0.066(9) 0.043(8) 0.052(10) -0.008(8) 0.008(9) 0.003(8)
C28_3^b 0.085(10) 0.043(8) 0.046(11) 0.000(9) -0.014(10) 0.009(8)
C29_3^b 0.076(11) 0.056(9) 0.051(11) 0.003(9) -0.016(9) 0.010(9)
C30_3^b 0.065(10) 0.049(9) 0.064(12) -0.001(9) 0.018(10) -0.009(8)
C31_3 0.066(6) 0.036(4) 0.075(7) -0.017(5) 0.003(5) 0.000(4)
C32_3 0.068(6) 0.066(6) 0.072(7) -0.014(5) 0.026(6) -0.008(5)
C33_3 0.079(7) 0.056(5) 0.078(8) -0.007(5) 0.029(6) -0.002(5)
C34_3 0.090(7) 0.032(4) 0.071(7) 0.001(4) 0.022(6) 0.007(5)
C35_3 0.071(6) 0.035(4) 0.064(6) 0.000(4) 0.030(5) 0.009(4)
C36_3 0.058(6) 0.030(4) 0.083(7) 0.007(4) 0.014(5) 0.007(4)
C37_3 0.059(7) 0.049(5) 0.115(9) 0.025(6) 0.035(7) 0.014(5)
C38_3 0.063(7) 0.040(5) 0.133(10) 0.013(6) 0.040(7) 0.005(5)
C39_3 0.058(6) 0.033(4) 0.142(10) 0.010(6) 0.032(7) 0.005(4)
C40_3 0.066(7) 0.037(5) 0.127(10) 0.003(6) 0.031(7) 0.004(5)
C41_3 0.054(6) 0.027(4) 0.125(9) 0.020(5) 0.039(7) 0.007(4)
C42_3 0.063(7) 0.040(5) 0.108(9) 0.014(6) 0.025(7) 0.005(5)
N3_3^a 0.072(9) 0.040(7) 0.050(9) -0.009(7) 0.018(8) -0.005(7)
C13_3^a 0.061(8) 0.047(7) 0.036(8) -0.013(7) 0.029(7) -0.008(7)
C14_3^a 0.053(8) 0.057(8) 0.039(8) 0.003(7) 0.022(7) 0.012(8)
C15_3^a 0.057(9) 0.050(8) 0.041(9) -0.007(8) 0.019(8) 0.001(8)
C16_3^a 0.037(8) 0.056(8) 0.052(9) -0.005(8) 0.011(7) 0.007(7)
C17_3^a 0.058(9) 0.058(8) 0.067(9) -0.015(8) 0.022(8) 0.003(8)
N3_3^b 0.078(9) 0.051(8) 0.062(9) -0.001(8) 0.017(8) -0.009(8)
C13_3^b 0.075(9) 0.048(8) 0.070(10) 0.001(8) 0.029(9) 0.003(8)
C14_3^b 0.074(9) 0.063(8) 0.062(9) -0.002(8) 0.028(8) 0.002(8)
C15_3^b 0.067(9) 0.063(9) 0.050(9) 0.010(8) 0.029(8) -0.008(8)
C16_3^b 0.066(9) 0.053(8) 0.063(9) 0.009(8) 0.032(8) -0.002(8)
C17_3^b 0.075(10) 0.054(8) 0.064(10) -0.010(8) 0.034(9) -0.003(8)
O1_4 0.070(5) 0.041(3) 0.068(5) -0.008(3) 0.040(4) -0.001(3)
N1_4 0.070(5) 0.028(4) 0.072(6) -0.007(4) 0.026(5) 0.000(4)
C1_4 0.090(7) 0.028(4) 0.075(7) 0.001(4) 0.048(6) 0.000(4)
O2_4 0.112(6) 0.064(4) 0.116(7) -0.020(5) 0.076(6) -0.018(5)
N2_4 0.091(6) 0.031(4) 0.082(6) 0.000(4) 0.044(5) -0.005(4)
C2_4 0.085(7) 0.038(4) 0.067(7) 0.000(4) 0.043(6) -0.008(5)
O3_4 0.091(6) 0.066(5) 0.132(8) -0.026(5) -0.022(6) 0.004(5)
C3_4 0.055(5) 0.037(4) 0.055(6) 0.003(4) 0.023(5) -0.006(4)
O4_4^a 0.052(8) 0.038(6) 0.149(13) -0.009(9) 0.018(10) -0.013(6)
O4_4^b 0.061(9) 0.045(7) 0.130(12) -0.015(9) 0.013(10) 0.001(6)
N4_4 0.065(6) 0.046(4) 0.109(7) 0.001(5) 0.008(5) -0.002(4)
C4_4 0.074(6) 0.035(4) 0.050(6) -0.004(4) 0.019(5) 0.002(4)
C5_4 0.070(6) 0.040(4) 0.059(6) 0.002(4) 0.020(5) 0.001(4)
O6_4 0.101(6) 0.139(7) 0.048(5) -0.018(5) 0.004(5) -0.003(5)
C6_4 0.054(5) 0.034(4) 0.042(5) -0.008(4) 0.010(5) -0.010(4)
C7_4 0.113(8) 0.026(4) 0.065(6) -0.003(4) 0.055(6) -0.002(5)
C8_4 0.132(9) 0.042(5) 0.066(7) 0.007(5) 0.014(7) 0.019(6)
C9_4 0.162(11) 0.050(6) 0.074(8) 0.007(6) 0.017(8) 0.035(7)
C10_4 0.182(12) 0.033(5) 0.079(8) -0.001(5) 0.046(8) 0.016(7)
C11_4 0.153(10) 0.043(5) 0.075(8) -0.019(5) 0.073(8) -0.012(7)
C12_4 0.145(9) 0.045(5) 0.075(7) -0.001(5) 0.086(7) -0.010(6)
C18_4 0.046(5) 0.051(5) 0.070(7) 0.001(5) 0.014(5) 0.004(5)
C19_4 0.059(6) 0.054(5) 0.114(9) 0.008(6) 0.015(6) -0.007(5)
C20_4 0.049(6) 0.059(6) 0.115(9) 0.001(6) 0.010(6) -0.008(5)
C21_4 0.069(7) 0.044(5) 0.140(10) -0.003(6) 0.017(7) -0.015(5)
C22_4 0.075(7) 0.047(5) 0.126(10) 0.001(6) 0.008(7) -0.010(5)
C23_4 0.076(7) 0.052(6) 0.157(11) 0.010(7) 0.006(8) 0.004(6)
C24_4 0.071(7) 0.043(5) 0.153(10) 0.005(6) 0.014(7) -0.007(5)
O5_4^a 0.034(8) 0.043(7) 0.077(11) 0.000(7) -0.016(8) 0.004(8)
N6_4^a 0.048(8) 0.035(6) 0.024(7) 0.000(5) 0.012(7) 0.000(6)
N5_4^a 0.045(10) 0.044(8) 0.049(9) 0.000(7) 0.006(9) 0.003(7)
C25_4^a 0.070(11) 0.053(9) 0.069(12) 0.002(9) -0.001(10) 0.001(9)
C26_4^a 0.056(10) 0.044(8) 0.065(11) -0.001(8) -0.001(9) 0.001(9)
C27_4^a 0.045(9) 0.036(7) 0.045(8) -0.003(7) 0.012(8) 0.001(8)
C28_4^a 0.039(10) 0.040(8) 0.040(8) 0.000(7) 0.014(9) 0.002(8)
C29_4^a 0.045(11) 0.044(8) 0.061(9) -0.002(8) 0.012(10) 0.002(8)
C30_4^a 0.046(10) 0.049(10) 0.037(9) -0.011(8) 0.016(9) -0.006(10)
C31_4^a 0.053(8) 0.042(7) 0.042(8) 0.001(7) 0.005(7) 0.000(7)
C32_4^a 0.061(9) 0.049(8) 0.051(9) -0.011(7) 0.013(8) -0.001(8)
C33_4^a 0.066(9) 0.044(8) 0.069(10) -0.016(8) 0.013(9) -0.006(8)
C34_4^a 0.063(10) 0.041(8) 0.094(12) 0.010(9) 0.009(10) -0.008(8)
C35_4^a 0.074(11) 0.060(9) 0.078(11) 0.024(9) 0.005(10) -0.013(9)
C36_4^a 0.072(11) 0.069(9) 0.057(10) 0.004(8) 0.002(10) -0.008(10)
O5_4^b 0.080(15) 0.039(9) 0.077(15) 0.001(9) 0.029(14) 0.008(12)
N6_4^b 0.072(9) 0.051(7) 0.046(8) 0.007(7) 0.014(8) 0.004(8)
N5_4^b 0.058(12) 0.030(7) 0.052(9) -0.010(7) 0.003(9) 0.007(8)
C25_4^b 0.065(12) 0.039(8) 0.068(11) 0.004(9) 0.001(10) 0.002(9)
C26_4^b 0.062(12) 0.044(8) 0.070(11) 0.001(8) -0.001(10) -0.007(10)
C27_4^b 0.057(12) 0.038(8) 0.050(9) -0.010(7) 0.017(11) -0.002(10)
C28_4^b 0.051(10) 0.034(8) 0.051(9) -0.004(7) 0.022(9) 0.002(8)
C29_4^b 0.051(12) 0.049(8) 0.059(10) 0.003(8) 0.015(10) 0.011(9)
C30_4^b 0.063(9) 0.045(8) 0.045(9) -0.005(7) 0.019(9) -0.001(9)
C31_4^b 0.077(9) 0.050(7) 0.047(8) 0.000(7) 0.010(8) 0.010(8)
C32_4^b 0.105(11) 0.064(9) 0.062(10) -0.012(9) 0.022(9) 0.005(10)
C33_4^b 0.113(13) 0.068(10) 0.096(13) -0.012(11) 0.030(11) -0.006(11)
C34_4^b 0.086(11) 0.061(9) 0.087(11) 0.016(9) 0.021(10) -0.007(9)
C35_4^b 0.081(11) 0.078(10) 0.079(11) 0.027(9) 0.029(10) -0.007(10)
C36_4^b 0.073(11) 0.069(9) 0.060(10) 0.013(8) 0.020(10) 0.009(10)
C37_4 0.073(7) 0.037(4) 0.102(8) -0.024(5) 0.036(7) -0.020(5)
C38_4 0.081(8) 0.040(5) 0.166(12) -0.017(7) 0.054(9) -0.008(5)
C39_4 0.066(7) 0.044(5) 0.164(11) -0.027(7) 0.005(8) -0.003(6)
C40_4 0.097(9) 0.063(7) 0.104(10) -0.007(7) -0.024(8) 0.011(7)
C41_4 0.071(7) 0.080(7) 0.069(8) -0.021(6) -0.002(6) 0.004(6)
C42_4 0.061(6) 0.053(5) 0.049(6) -0.015(4) 0.017(5) -0.010(5)
N3_4^a 0.060(9) 0.045(8) 0.068(10) 0.001(8) 0.026(9) 0.001(8)
C13_4^a 0.060(9) 0.046(8) 0.069(10) 0.009(8) 0.024(8) 0.007(7)
C14_4^a 0.075(9) 0.047(8) 0.070(10) 0.006(8) 0.027(8) 0.000(8)
C15_4^a 0.054(9) 0.054(9) 0.066(9) 0.005(8) 0.027(8) 0.007(8)
C16_4^a 0.058(9) 0.062(9) 0.087(10) 0.001(8) 0.034(8) 0.011(8)
C17_4^a 0.064(9) 0.063(9) 0.078(10) 0.004(8) 0.020(9) 0.010(8)
N3_4^b 0.059(9) 0.052(9) 0.064(9) 0.000(8) 0.023(8) 0.008(8)
C13_4^b 0.065(9) 0.057(8) 0.062(10) 0.000(8) 0.016(8) 0.002(8)
C14_4^b 0.074(9) 0.054(8) 0.054(9) -0.023(7) 0.027(8) 0.014(8)
C15_4^b 0.055(9) 0.038(8) 0.071(10) -0.001(8) 0.031(8) 0.013(8)
C16_4^b 0.075(9) 0.056(8) 0.067(10) 0.004(8) 0.026(9) -0.002(8)
C17_4^b 0.074(10) 0.062(9) 0.059(10) -0.005(8) 0.022(8) 0.002(8)
O1_5^a 0.142(13) 0.095(10) 0.142(17) -0.005(12) 0.046(12) -0.016(10)
N1_5^a 0.098(9) 0.077(8) 0.101(10) -0.011(8) 0.021(9) 0.010(8)
C1_5^a 0.110(10) 0.105(10) 0.118(12) -0.006(10) 0.033(10) -0.002(9)
C2_5^a 0.114(14) 0.055(10) 0.099(16) -0.007(10) 0.006(12) 0.041(10)
C3_5^a 0.116(17) 0.078(12) 0.122(17) -0.015(12) 0.041(14) 0.016(12)
O1_5^b 0.113(14) 0.102(14) 0.122(18) 0.007(14) 0.047(14) -0.008(12)
N1_5^b 0.107(11) 0.096(10) 0.107(12) -0.005(10) 0.026(10) 0.008(9)
C1_5^b 0.096(11) 0.082(11) 0.096(12) -0.011(10) 0.022(10) -0.006(10)
C2_5^b 0.102(18) 0.106(19) 0.12(2) 0.012(18) 0.008(17) 0.014(16)
C3_5^b 0.09(2) 0.075(16) 0.12(2) -0.024(15) 0.017(16) -0.014(15)
O1_6^a 0.089(8) 0.076(7) 0.117(9) -0.005(8) 0.022(8) 0.005(7)
C1_6^a 0.085(11) 0.097(12) 0.110(12) -0.009(11) 0.039(10) 0.007(11)
O2_6^a 0.093(9) 0.105(10) 0.120(11) -0.005(9) 0.030(9) -0.005(9)
C2_6^a 0.095(11) 0.112(11) 0.110(12) -0.003(10) 0.036(10) -0.011(10)
C3_6^a 0.091(11) 0.090(10) 0.121(12) 0.006(10) 0.035(10) 0.002(10)
C4_6^a 0.107(10) 0.094(10) 0.120(11) -0.001(10) 0.026(10) 0.001(10)
O1_7^b 0.116(19) 0.132(19) 0.115(19) -0.007(17) 0.024(17) 0.008(17)
N1_7^b 0.102(9) 0.099(9) 0.112(10) -0.005(9) 0.030(8) 0.001(9)
C1_7^b 0.105(10) 0.098(10) 0.116(11) -0.004(9) 0.027(9) 0.001(9)
C2_7^b 0.088(19) 0.09(2) 0.10(2) 0.000(18) 0.038(16) 0.010(17)
C3_7^b 0.11(2) 0.09(2) 0.12(2) 0.000(19) 0.041(18) 0.007(18)
O1_7^c 0.147(18) 0.143(18) 0.17(2) 0.006(17) 0.017(17) 0.026(16)
N1_7^c 0.095(9) 0.090(9) 0.106(9) -0.005(8) 0.038(8) 0.000(8)
C1_7^c 0.098(11) 0.085(11) 0.100(12) 0.003(10) 0.027(10) -0.001(10)
C2_7^c 0.077(16) 0.100(18) 0.108(19) -0.005(16) 0.038(15) 0.008(16)
C3_7^c 0.085(15) 0.090(16) 0.094(17) -0.004(15) 0.051(14) 0.013(14)

loop_
_atom_type_symbol
_atom_type_description
_atom_type_scat_dispersion_real
_atom_type_scat_dispersion_imag
_atom_type_scat_source
C C 0.0033 0.0016 'International Tables Vol C Tables 4.2.6.8 and 6.1.1.4'
H H 0.0000 0.0000 'International Tables Vol C Tables 4.2.6.8 and 6.1.1.4'
N N 0.0061 0.0033 'International Tables Vol C Tables 4.2.6.8 and 6.1.1.4'
O O 0.0106 0.0060 'International Tables Vol C Tables 4.2.6.8 and 6.1.1.4'
Cl Cl 0.1484 0.1585 'International Tables Vol C Tables 4.2.6.8 and 6.1.1.4'
Pd Pd -0.9988 1.0072 'International Tables Vol C Tables 4.2.6.8 and 6.1.1.4'

loop_
_geom_angle_atom_site_label_1
_geom_angle_atom_site_label_2
_geom_angle_atom_site_label_3
_geom_angle
_geom_angle_site_symmetry_1
_geom_angle_site_symmetry_3
_geom_angle_publ_flag
N1_3 Pd1_1 N1_4 179.2(4) . . ?
N1_3 Pd1_1 Cl1_2 89.3(3) . . ?
N1_4 Pd1_1 Cl1_2 91.4(3) . . ?
N1_3 Pd1_1 Cl2_2 89.2(3) . . ?
N1_4 Pd1_1 Cl2_2 90.0(2) . . ?
Cl1_2 Pd1_1 Cl2_2 178.55(9) . . ?
N3_3^b Pd2_1 N3_4^b 177.5(6) . . ?
N3_4^a Pd2_1 N3_3^a 177.5(9) . . ?
N3_3^b Pd2_1 Cl4_2 88.5(4) . . ?
N3_4^b Pd2_1 Cl4_2 89.7(5) . . ?
N3_4^a Pd2_1 Cl4_2 89.5(7) . . ?
N3_3^a Pd2_1 Cl4_2 89.8(4) . . ?
N3_3^b Pd2_1 Cl3_2 91.1(5) . . ?
N3_4^b Pd2_1 Cl3_2 90.7(5) . . ?
N3_4^a Pd2_1 Cl3_2 90.9(7) . . ?
N3_3^a Pd2_1 Cl3_2 89.8(4) . . ?
Cl4_2 Pd2_1 Cl3_2 179.59(11) . . ?
N5_3^b Pd3_1 N5_4^b 167.4(10) . . ?
N5_4^a Pd3_1 N5_3^a 173.9(10) . . ?
N5_3^b Pd3_1 Cl6_2 100.5(5) . . ?
N5_4^b Pd3_1 Cl6_2 90.6(10) . . ?
N5_4^a Pd3_1 Cl6_2 91.5(10) . . ?
N5_3^a Pd3_1 Cl6_2 84.0(5) . . ?
N5_3^b Pd3_1 Cl5_2 80.3(5) . . ?
N5_4^b Pd3_1 Cl5_2 89.1(10) . . ?
N5_4^a Pd3_1 Cl5_2 87.5(10) . . ?
N5_3^a Pd3_1 Cl5_2 96.7(5) . . ?
Cl6_2 Pd3_1 Cl5_2 175.71(12) . . ?
C1_3 N1_3 C5_3 119.4(8) . . ?
C1_3 N1_3 Pd1_1 122.1(6) . . ?
C5_3 N1_3 Pd1_1 118.4(8) . . ?
N1_3 C1_3 C2_3 123.3(9) . . ?
N1_3 C1_3 H1_3 118.3 . . ?
C2_3 C1_3 H1_3 118.3 . . ?
C12_3 O2_3 C37_3 119.2(10) . . ?
C6_3 N2_3 C7_3 125.6(9) . . ?
C6_3 N2_3 H2A_3 117.2 . . ?
C7_3 N2_3 H2A_3 117.2 . . ?
C3_3 C2_3 C1_3 115.4(10) . . ?
C3_3 C2_3 H2_3 122.3 . . ?
C1_3 C2_3 H2_3 122.3 . . ?
C4_3 C3_3 C2_3 122.0(9) . . ?
C4_3 C3_3 C6_3 120.0(9) . . ?
C2_3 C3_3 C6_3 117.6(10) . . ?
C24_3 O4_3^a C39_3 109.8(19) . . ?
C39_3 O4_3^b C24_3 120(2) . . ?
C18_3 N4_3 C19_3 124.4(9) . . ?
C18_3 N4_3 H4A_3 117.8 . . ?
C19_3 N4_3 H4A_3 117.8 . . ?
C3_3 C4_3 C5_3 117.6(9) . . ?
C3_3 C4_3 H4_3 121.2 . . ?
C5_3 C4_3 H4_3 121.2 . . ?
N1_3 C5_3 C4_3 122.1(10) . . ?
N1_3 C5_3 H5_3 118.9 . . ?
C4_3 C5_3 H5_3 118.9 . . ?
C36_3 O6_3 C41_3 120.7(7) . . ?
O1_3^a C6_3 N2_3 112.2(19) . . ?
O1_3^b C6_3 N2_3 126.3(9) . . ?
O1_3^a C6_3 C3_3 123.3(16) . . ?
O1_3^b C6_3 C3_3 118.2(11) . . ?
N2_3 C6_3 C3_3 114.5(10) . . ?
C8_3 C7_3 C12_3 119.5(9) . . ?
C8_3 C7_3 N2_3 123.6(10) . . ?
C12_3 C7_3 N2_3 117.0(10) . . ?
C7_3 C8_3 C9_3 123.3(12) . . ?
C7_3 C8_3 H8_3 118.3 . . ?
C9_3 C8_3 H8_3 118.3 . . ?
C10_3 C9_3 C8_3 116.1(12) . . ?
C10_3 C9_3 H9_3 122.0 . . ?
C8_3 C9_3 H9_3 122.0 . . ?
C11_3 C10_3 C9_3 122.8(11) . . ?
C11_3 C10_3 H10_3 118.6 . . ?
C9_3 C10_3 H10_3 118.6 . . ?
C10_3 C11_3 C12_3 121.2(13) . . ?
C10_3 C11_3 H11_3 119.4 . . ?
C12_3 C11_3 H11_3 119.4 . . ?
O2_3 C12_3 C7_3 121.5(9) . . ?
O2_3 C12_3 C11_3 121.5(12) . . ?
C7_3 C12_3 C11_3 117.0(12) . . ?
O3_3 C18_3 N4_3 127.0(10) . . ?
O3_3 C18_3 C15_3^a 115.9(10) . . ?
N4_3 C18_3 C15_3^a 117.0(11) . . ?
O3_3 C18_3 C15_3^b 121.5(10) . . ?
N4_3 C18_3 C15_3^b 111.5(10) . . ?
C20_3 C19_3 C24_3 121.5(9) . . ?
C20_3 C19_3 N4_3 120.8(9) . . ?
C24_3 C19_3 N4_3 117.7(9) . . ?
C19_3 C20_3 C21_3 119.6(10) . . ?
C19_3 C20_3 H20_3 120.2 . . ?
C21_3 C20_3 H20_3 120.2 . . ?
C22_3 C21_3 C20_3 119.2(9) . . ?
C22_3 C21_3 H21_3 120.4 . . ?
C20_3 C21_3 H21_3 120.4 . . ?
C21_3 C22_3 C23_3 121.0(9) . . ?
C21_3 C22_3 H22_3 119.5 . . ?
C23_3 C22_3 H22_3 119.5 . . ?
C24_3 C23_3 C22_3 118.9(10) . . ?
C24_3 C23_3 H23_3 120.5 . . ?
C22_3 C23_3 H23_3 120.5 . . ?
C23_3 C24_3 C19_3 119.8(9) . . ?
C23_3 C24_3 O4_3^a 118.5(14) . . ?
C19_3 C24_3 O4_3^a 118.5(14) . . ?
C23_3 C24_3 O4_3^b 127.2(14) . . ?
C19_3 C24_3 O4_3^b 112.7(13) . . ?
C30_3^a N6_3^a C31_3 126(3) . . ?
C30_3^a N6_3^a H6_3^a 116.9 . . ?
C31_3 N6_3^a H6_3^a 116.9 . . ?
C25_3^a N5_3^a C29_3^a 119.1(17) . . ?
C25_3^a N5_3^a Pd3_1 127.6(13) . . ?
C29_3^a N5_3^a Pd3_1 113.0(15) . . ?
N5_3^a C25_3^a C26_3^a 122.3(17) . . ?
N5_3^a C25_3^a H25_3^a 118.9 . . ?
C26_3^a C25_3^a H25_3^a 118.9 . . ?
C25_3^a C26_3^a C27_3^a 120.1(18) . . ?
C25_3^a C26_3^a H26_3^a 120.0 . . ?
C27_3^a C26_3^a H26_3^a 120.0 . . ?
C26_3^a C27_3^a C28_3^a 118.9(19) . . ?
C26_3^a C27_3^a C30_3^a 116(2) . . ?
C28_3^a C27_3^a C30_3^a 125(2) . . ?
C27_3^a C28_3^a C29_3^a 119(2) . . ?
C27_3^a C28_3^a H28_3^a 120.3 . . ?
C29_3^a C28_3^a H28_3^a 120.3 . . ?
N5_3^a C29_3^a C28_3^a 120(2) . . ?
N5_3^a C29_3^a H29_3^a 120.0 . . ?
C28_3^a C29_3^a H29_3^a 120.0 . . ?
O5_3^a C30_3^a N6_3^a 127(2) . . ?
O5_3^a C30_3^a C27_3^a 121(2) . . ?
N6_3^a C30_3^a C27_3^a 111(2) . . ?
C30_3^b N6_3^b C31_3 125(3) . . ?
C30_3^b N6_3^b H6_3^b 117.4 . . ?
C31_3 N6_3^b H6_3^b 117.4 . . ?
C25_3^b N5_3^b C29_3^b 120.0 . . ?
C25_3^b N5_3^b Pd3_1 118.4(8) . . ?
C29_3^b N5_3^b Pd3_1 120.9(7) . . ?
N5_3^b C25_3^b C26_3^b 120.0 . . ?
N5_3^b C25_3^b H25A_3^b 120.0 . . ?
C26_3^b C25_3^b H25A_3^b 120.0 . . ?
C25_3^b C26_3^b C27_3^b 120.0 . . ?
C25_3^b C26_3^b H26A_3^b 120.0 . . ?
C27_3^b C26_3^b H26A_3^b 120.0 . . ?
C28_3^b C27_3^b C26_3^b 120.0 . . ?
C28_3^b C27_3^b C30_3^b 119.6(14) . . ?
C26_3^b C27_3^b C30_3^b 120.4(14) . . ?
C27_3^b C28_3^b C29_3^b 120.0 . . ?
C27_3^b C28_3^b H28A_3^b 120.0 . . ?
C29_3^b C28_3^b H28A_3^b 120.0 . . ?
C28_3^b C29_3^b N5_3^b 120.0 . . ?
C28_3^b C29_3^b H29A_3^b 120.0 . . ?
N5_3^b C29_3^b H29A_3^b 120.0 . . ?
O5_3^b C30_3^b N6_3^b 122(3) . . ?
O5_3^b C30_3^b C27_3^b 118(3) . . ?
N6_3^b C30_3^b C27_3^b 120(2) . . ?
C36_3 C31_3 C32_3 120.2(9) . . ?
C36_3 C31_3 N6_3^a 126.5(16) . . ?
C32_3 C31_3 N6_3^a 112.6(16) . . ?
C36_3 C31_3 N6_3^b 109.2(15) . . ?
C32_3 C31_3 N6_3^b 130.5(16) . . ?
C33_3 C32_3 C31_3 117.6(11) . . ?
C33_3 C32_3 H32_3 121.2 . . ?
C31_3 C32_3 H32_3 121.2 . . ?
C34_3 C33_3 C32_3 120.9(11) . . ?
C34_3 C33_3 H33_3 119.5 . . ?
C32_3 C33_3 H33_3 119.5 . . ?
C33_3 C34_3 C35_3 122.3(9) . . ?
C33_3 C34_3 H34_3 118.8 . . ?
C35_3 C34_3 H34_3 118.9 . . ?
C34_3 C35_3 C36_3 117.1(9) . . ?
C34_3 C35_3 H35_3 121.4 . . ?
C36_3 C35_3 H35_3 121.4 . . ?
C31_3 C36_3 O6_3 117.9(8) . . ?
C31_3 C36_3 C35_3 121.7(9) . . ?
O6_3 C36_3 C35_3 120.1(10) . . ?
C38_3 C37_3 C42_3 121.4(14) . . ?
C38_3 C37_3 O2_3 117.9(12) . . ?
C42_3 C37_3 O2_3 120.6(11) . . ?
C37_3 C38_3 C39_3 119.3(13) . . ?
C37_3 C38_3 H38_3 120.4 . . ?
C39_3 C38_3 H38_3 120.4 . . ?
O4_3^b C39_3 C40_3 123.8(18) . . ?
O4_3^b C39_3 C38_3 112.0(16) . . ?
C40_3 C39_3 C38_3 122.8(12) . . ?
C40_3 C39_3 O4_3^a 105.4(17) . . ?
C38_3 C39_3 O4_3^a 131.8(16) . . ?
C39_3 C40_3 C41_3 114.8(13) . . ?
C39_3 C40_3 H40_3 122.6 . . ?
C41_3 C40_3 H40_3 122.6 . . ?
C42_3 C41_3 C40_3 125.2(11) . . ?
C42_3 C41_3 O6_3 118.6(10) . . ?
C40_3 C41_3 O6_3 116.0(12) . . ?
C41_3 C42_3 C37_3 116.5(12) . . ?
C41_3 C42_3 H42_3 121.7 . . ?
C37_3 C42_3 H42_3 121.7 . . ?
C13_3^a N3_3^a C17_3^a 120.0 . . ?
C13_3^a N3_3^a Pd2_1 121.5(6) . . ?
C17_3^a N3_3^a Pd2_1 118.1(6) . . ?
N3_3^a C13_3^a C14_3^a 120.0 . . ?
N3_3^a C13_3^a H13_3^a 120.0 . . ?
C14_3^a C13_3^a H13_3^a 120.0 . . ?
C13_3^a C14_3^a C15_3^a 120.0 . . ?
C13_3^a C14_3^a H14_3^a 120.0 . . ?
C15_3^a C14_3^a H14_3^a 120.0 . . ?
C16_3^a C15_3^a C14_3^a 120.0 . . ?
C16_3^a C15_3^a C18_3 118.5(9) . . ?
C14_3^a C15_3^a C18_3 121.4(9) . . ?
C15_3^a C16_3^a C17_3^a 120.0 . . ?
C15_3^a C16_3^a H16_3^a 120.0 . . ?
C17_3^a C16_3^a H16_3^a 120.0 . . ?
C16_3^a C17_3^a N3_3^a 120.0 . . ?
C16_3^a C17_3^a H17_3^a 120.0 . . ?
N3_3^a C17_3^a H17_3^a 120.0 . . ?
C13_3^b N3_3^b C17_3^b 120.0 . . ?
C13_3^b N3_3^b Pd2_1 116.4(8) . . ?
C17_3^b N3_3^b Pd2_1 123.6(8) . . ?
N3_3^b C13_3^b C14_3^b 120.0 . . ?
N3_3^b C13_3^b H13A_3^b 120.0 . . ?
C14_3^b C13_3^b H13A_3^b 120.0 . . ?
C15_3^b C14_3^b C13_3^b 120.0 . . ?
C15_3^b C14_3^b H14A_3^b 120.0 . . ?
C13_3^b C14_3^b H14A_3^b 120.0 . . ?
C14_3^b C15_3^b C16_3^b 120.0 . . ?
C14_3^b C15_3^b C18_3 118.2(9) . . ?
C16_3^b C15_3^b C18_3 121.5(9) . . ?
C17_3^b C16_3^b C15_3^b 120.0 . . ?
C17_3^b C16_3^b H16A_3^b 120.0 . . ?
C15_3^b C16_3^b H16A_3^b 120.0 . . ?
C16_3^b C17_3^b N3_3^b 120.0 . . ?
C16_3^b C17_3^b H17A_3^b 120.0 . . ?
N3_3^b C17_3^b H17A_3^b 120.0 . . ?
C1_4 N1_4 C5_4 119.3(8) . . ?
C1_4 N1_4 Pd1_1 120.0(7) . . ?
C5_4 N1_4 Pd1_1 120.3(6) . . ?
N1_4 C1_4 C2_4 122.9(10) . . ?
N1_4 C1_4 H1_4 118.5 . . ?
C2_4 C1_4 H1_4 118.5 . . ?
C37_4 O2_4 C12_4 115.2(9) . . ?
C6_4 N2_4 C7_4 120.5(9) . . ?
C6_4 N2_4 H2A_4 119.7 . . ?
C7_4 N2_4 H2A_4 119.7 . . ?
C1_4 C2_4 C3_4 119.1(9) . . ?
C1_4 C2_4 H2_4 120.4 . . ?
C3_4 C2_4 H2_4 120.4 . . ?
C4_4 C3_4 C2_4 117.5(8) . . ?
C4_4 C3_4 C6_4 117.5(9) . . ?
C2_4 C3_4 C6_4 125.0(8) . . ?
C24_4 O4_4^a C39_4 105.3(14) . . ?
C39_4 O4_4^b C24_4 110.3(13) . . ?
C18_4 N4_4 C19_4 129.3(9) . . ?
C18_4 N4_4 H4A_4 115.3 . . ?
C19_4 N4_4 H4A_4 115.3 . . ?
C3_4 C4_4 C5_4 120.5(9) . . ?
C3_4 C4_4 H4_4 119.8 . . ?
C5_4 C4_4 H4_4 119.8 . . ?
N1_4 C5_4 C4_4 120.7(9) . . ?
N1_4 C5_4 H5_4 119.7 . . ?
C4_4 C5_4 H5_4 119.7 . . ?
C36_4^b O6_4 C41_4 127.8(16) . . ?
C41_4 O6_4 C36_4^a 104.3(15) . . ?
O1_4 C6_4 N2_4 124.6(8) . . ?
O1_4 C6_4 C3_4 120.6(8) . . ?
N2_4 C6_4 C3_4 114.8(9) . . ?
C12_4 C7_4 C8_4 120.2(9) . . ?
C12_4 C7_4 N2_4 118.6(11) . . ?
C8_4 C7_4 N2_4 121.2(9) . . ?
C9_4 C8_4 C7_4 117.5(12) . . ?
C9_4 C8_4 H8_4 121.2 . . ?
C7_4 C8_4 H8_4 121.2 . . ?
C10_4 C9_4 C8_4 123.3(14) . . ?
C10_4 C9_4 H9_4 118.4 . . ?
C8_4 C9_4 H9_4 118.4 . . ?
C9_4 C10_4 C11_4 118.7(10) . . ?
C9_4 C10_4 H10_4 120.7 . . ?
C11_4 C10_4 H10_4 120.7 . . ?
C10_4 C11_4 C12_4 122.5(12) . . ?
C10_4 C11_4 H11_4 118.8 . . ?
C12_4 C11_4 H11_4 118.8 . . ?
C7_4 C12_4 O2_4 120.1(9) . . ?
C7_4 C12_4 C11_4 117.8(14) . . ?
O2_4 C12_4 C11_4 121.9(12) . . ?
O3_4 C18_4 N4_4 122.5(9) . . ?
O3_4 C18_4 C15_4^a 121.1(14) . . ?
N4_4 C18_4 C15_4^a 116.3(14) . . ?
O3_4 C18_4 C15_4^b 119.9(10) . . ?
N4_4 C18_4 C15_4^b 117.5(11) . . ?
C20_4 C19_4 C24_4 118.4(10) . . ?
C20_4 C19_4 N4_4 125.1(10) . . ?
C24_4 C19_4 N4_4 116.5(9) . . ?
C19_4 C20_4 C21_4 119.6(10) . . ?
C19_4 C20_4 H20_4 120.2 . . ?
C21_4 C20_4 H20_4 120.2 . . ?
C22_4 C21_4 C20_4 122.2(10) . . ?
C22_4 C21_4 H21_4 118.9 . . ?
C20_4 C21_4 H21_4 118.9 . . ?
C21_4 C22_4 C23_4 120.4(11) . . ?
C21_4 C22_4 H22_4 119.8 . . ?
C23_4 C22_4 H22_4 119.8 . . ?
C22_4 C23_4 C24_4 119.7(11) . . ?
C22_4 C23_4 H23_4 120.1 . . ?
C24_4 C23_4 H23_4 120.1 . . ?
C23_4 C24_4 C19_4 119.6(10) . . ?
C23_4 C24_4 O4_4^b 126.8(13) . . ?
C19_4 C24_4 O4_4^b 111.2(11) . . ?
C23_4 C24_4 O4_4^a 120.0(13) . . ?
C19_4 C24_4 O4_4^a 114.0(11) . . ?
C30_4^a N6_4^a C31_4^a 123.8(18) . . ?
C30_4^a N6_4^a H6_4^a 118.1 . . ?
C31_4^a N6_4^a H6_4^a 118.1 . . ?
C29_4^a N5_4^a C25_4^a 119(2) . . ?
C29_4^a N5_4^a Pd3_1 117.5(19) . . ?
C25_4^a N5_4^a Pd3_1 123.5(17) . . ?
N5_4^a C25_4^a C26_4^a 125(2) . . ?
N5_4^a C25_4^a H25_4^a 117.4 . . ?
C26_4^a C25_4^a H25_4^a 117.4 . . ?
C25_4^a C26_4^a C27_4^a 117(2) . . ?
C25_4^a C26_4^a H26_4^a 121.5 . . ?
C27_4^a C26_4^a H26_4^a 121.5 . . ?
C28_4^a C27_4^a C26_4^a 119(2) . . ?
C28_4^a C27_4^a C30_4^a 125(2) . . ?
C26_4^a C27_4^a C30_4^a 116(2) . . ?
C27_4^a C28_4^a C29_4^a 119(2) . . ?
C27_4^a C28_4^a H28_4^a 120.6 . . ?
C29_4^a C28_4^a H28_4^a 120.6 . . ?
N5_4^a C29_4^a C28_4^a 121(2) . . ?
N5_4^a C29_4^a H29_4^a 119.7 . . ?
C28_4^a C29_4^a H29_4^a 119.7 . . ?
O5_4^a C30_4^a N6_4^a 126(2) . . ?
O5_4^a C30_4^a C27_4^a 118(2) . . ?
N6_4^a C30_4^a C27_4^a 115(2) . . ?
C36_4^a C31_4^a N6_4^a 121(2) . . ?
C36_4^a C31_4^a C32_4^a 118.0(19) . . ?
N6_4^a C31_4^a C32_4^a 120.9(16) . . ?
C33_4^a C32_4^a C31_4^a 118.5(19) . . ?
C33_4^a C32_4^a H32_4^a 120.7 . . ?
C31_4^a C32_4^a H32_4^a 120.7 . . ?
C34_4^a C33_4^a C32_4^a 123.7(19) . . ?
C34_4^a C33_4^a H33_4^a 118.1 . . ?
C32_4^a C33_4^a H33_4^a 118.1 . . ?
C33_4^a C34_4^a C35_4^a 119.0(18) . . ?
C33_4^a C34_4^a H34_4^a 120.5 . . ?
C35_4^a C34_4^a H34_4^a 120.5 . . ?
C34_4^a C35_4^a C36_4^a 118(2) . . ?
C34_4^a C35_4^a H35_4^a 121.1 . . ?
C36_4^a C35_4^a H35_4^a 121.1 . . ?
C31_4^a C36_4^a C35_4^a 122(3) . . ?
C31_4^a C36_4^a O6_4 114(2) . . ?
C35_4^a C36_4^a O6_4 122(2) . . ?
C30_4^b N6_4^b C31_4^b 122.4(19) . . ?
C30_4^b N6_4^b H6_4^b 118.8 . . ?
C31_4^b N6_4^b H6_4^b 118.8 . . ?
C25_4^b N5_4^b C29_4^b 120.0 . . ?
C25_4^b N5_4^b Pd3_1 116.1(11) . . ?
C29_4^b N5_4^b Pd3_1 123.8(11) . . ?
C26_4^b C25_4^b N5_4^b 120.0 . . ?
C26_4^b C25_4^b H25_4^b 120.0 . . ?
N5_4^b C25_4^b H25_4^b 120.0 . . ?
C27_4^b C26_4^b C25_4^b 120.0 . . ?
C27_4^b C26_4^b H26_4^b 120.0 . . ?
C25_4^b C26_4^b H26_4^b 120.0 . . ?
C26_4^b C27_4^b C28_4^b 120.0 . . ?
C26_4^b C27_4^b C30_4^b 117.8(16) . . ?
C28_4^b C27_4^b C30_4^b 122.2(16) . . ?
C29_4^b C28_4^b C27_4^b 120.0 . . ?
C29_4^b C28_4^b H28_4^b 120.0 . . ?
C27_4^b C28_4^b H28_4^b 120.0 . . ?
C28_4^b C29_4^b N5_4^b 120.0 . . ?
C28_4^b C29_4^b H29_4^b 120.0 . . ?
N5_4^b C29_4^b H29_4^b 120.0 . . ?
O5_4^b C30_4^b N6_4^b 123(2) . . ?
O5_4^b C30_4^b C27_4^b 122(2) . . ?
N6_4^b C30_4^b C27_4^b 114.9(19) . . ?
C32_4^b C31_4^b N6_4^b 126(2) . . ?
C32_4^b C31_4^b C36_4^b 114(2) . . ?
N6_4^b C31_4^b C36_4^b 120(2) . . ?
C31_4^b C32_4^b C33_4^b 126(3) . . ?
C31_4^b C32_4^b H32A_4^b 116.8 . . ?
C33_4^b C32_4^b H32A_4^b 116.8 . . ?
C34_4^b C33_4^b C32_4^b 116(3) . . ?
C34_4^b C33_4^b H33A_4^b 121.9 . . ?
C32_4^b C33_4^b H33A_4^b 121.9 . . ?
C33_4^b C34_4^b C35_4^b 118(2) . . ?
C33_4^b C34_4^b H34A_4^b 120.9 . . ?
C35_4^b C34_4^b H34A_4^b 120.9 . . ?
C36_4^b C35_4^b C34_4^b 127(3) . . ?
C36_4^b C35_4^b H35A_4^b 116.7 . . ?
C34_4^b C35_4^b H35A_4^b 116.7 . . ?
C35_4^b C36_4^b O6_4 122(3) . . ?
C35_4^b C36_4^b C31_4^b 117(3) . . ?
O6_4 C36_4^b C31_4^b 120(2) . . ?
C42_4 C37_4 C38_4 120.6(14) . . ?
C42_4 C37_4 O2_4 124.0(11) . . ?
C38_4 C37_4 O2_4 115.4(13) . . ?
C37_4 C38_4 C39_4 119.7(14) . . ?
C37_4 C38_4 H38_4 120.2 . . ?
C39_4 C38_4 H38_4 120.2 . . ?
C40_4 C39_4 C38_4 121.5(14) . . ?
C40_4 C39_4 O4_4^b 137.8(19) . . ?
C38_4 C39_4 O4_4^b 100.5(18) . . ?
C40_4 C39_4 O4_4^a 96.7(17) . . ?
C38_4 C39_4 O4_4^a 141.8(18) . . ?
C39_4 C40_4 C41_4 117.8(15) . . ?
C39_4 C40_4 H40_4 121.1 . . ?
C41_4 C40_4 H40_4 121.1 . . ?
C42_4 C41_4 O6_4 119.0(11) . . ?
C42_4 C41_4 C40_4 120.9(14) . . ?
O6_4 C41_4 C40_4 120.1(13) . . ?
C41_4 C42_4 C37_4 119.5(12) . . ?
C41_4 C42_4 H42_4 120.2 . . ?
C37_4 C42_4 H42_4 120.2 . . ?
C13_4^a N3_4^a C17_4^a 120(2) . . ?
C13_4^a N3_4^a Pd2_1 119.2(19) . . ?
C17_4^a N3_4^a Pd2_1 120.9(18) . . ?
N3_4^a C13_4^a C14_4^a 120(2) . . ?
N3_4^a C13_4^a H13_4^a 120.1 . . ?
C14_4^a C13_4^a H13_4^a 120.1 . . ?
C13_4^a C14_4^a C15_4^a 124(2) . . ?
C13_4^a C14_4^a H14_4^a 118.0 . . ?
C15_4^a C14_4^a H14_4^a 118.0 . . ?
C18_4 C15_4^a C16_4^a 127(2) . . ?
C18_4 C15_4^a C14_4^a 120(2) . . ?
C16_4^a C15_4^a C14_4^a 112(2) . . ?
C17_4^a C16_4^a C15_4^a 120(2) . . ?
C17_4^a C16_4^a H16_4^a 120.0 . . ?
C15_4^a C16_4^a H16_4^a 120.0 . . ?
C16_4^a C17_4^a N3_4^a 124(2) . . ?
C16_4^a C17_4^a H17_4^a 118.1 . . ?
N3_4^a C17_4^a H17_4^a 118.1 . . ?
C13_4^b N3_4^b C17_4^b 120.0 . . ?
C13_4^b N3_4^b Pd2_1 119.0(8) . . ?
C17_4^b N3_4^b Pd2_1 120.9(8) . . ?
C14_4^b C13_4^b N3_4^b 120.0 . . ?
C14_4^b C13_4^b H13A_4^b 120.0 . . ?
N3_4^b C13_4^b H13A_4^b 120.0 . . ?
C13_4^b C14_4^b C15_4^b 120.0 . . ?
C13_4^b C14_4^b H14A_4^b 120.0 . . ?
C15_4^b C14_4^b H14A_4^b 120.0 . . ?
C14_4^b C15_4^b C16_4^b 120.0 . . ?
C14_4^b C15_4^b C18_4 117.8(10) . . ?
C16_4^b C15_4^b C18_4 122.2(10) . . ?
C15_4^b C16_4^b C17_4^b 120.0 . . ?
C15_4^b C16_4^b H16A_4^b 120.0 . . ?
C17_4^b C16_4^b H16A_4^b 120.0 . . ?
C16_4^b C17_4^b N3_4^b 120.0 . . ?
C16_4^b C17_4^b H17A_4^b 120.0 . . ?
N3_4^b C17_4^b H17A_4^b 120.0 . . ?
C1_5^a N1_5^a C2_5^a 121.6(3) . . ?
C1_5^a N1_5^a C3_5^a 120.4(3) . . ?
C2_5^a N1_5^a C3_5^a 117.7(3) . . ?
O1_5^a C1_5^a N1_5^a 125.6(4) . . ?
O1_5^a C1_5^a H1_5^a 117.2 . . ?
N1_5^a C1_5^a H1_5^a 117.2 . . ?
N1_5^a C2_5^a H2A_5^a 109.5 . . ?
N1_5^a C2_5^a H2B_5^a 109.5 . . ?
H2A_5^a C2_5^a H2B_5^a 109.5 . . ?
N1_5^a C2_5^a H2C_5^a 109.5 . . ?
H2A_5^a C2_5^a H2C_5^a 109.5 . . ?
H2B_5^a C2_5^a H2C_5^a 109.5 . . ?
N1_5^a C3_5^a H3A_5^a 109.5 . . ?
N1_5^a C3_5^a H3B_5^a 109.5 . . ?
H3A_5^a C3_5^a H3B_5^a 109.5 . . ?
N1_5^a C3_5^a H3C_5^a 109.5 . . ?
H3A_5^a C3_5^a H3C_5^a 109.5 . . ?
H3B_5^a C3_5^a H3C_5^a 109.5 . . ?
C1_5^b N1_5^b C2_5^b 121.5(3) . . ?
C1_5^b N1_5^b C3_5^b 120.4(3) . . ?
C2_5^b N1_5^b C3_5^b 117.6(3) . . ?
O1_5^b C1_5^b N1_5^b 125.4(4) . . ?
O1_5^b C1_5^b H1A_5^b 117.3 . . ?
N1_5^b C1_5^b H1A_5^b 117.3 . . ?
N1_5^b C2_5^b H2D_5^b 109.5 . . ?
N1_5^b C2_5^b H2E_5^b 109.5 . . ?
H2D_5^b C2_5^b H2E_5^b 109.5 . . ?
N1_5^b C2_5^b H2F_5^b 109.5 . . ?
H2D_5^b C2_5^b H2F_5^b 109.5 . . ?
H2E_5^b C2_5^b H2F_5^b 109.5 . . ?
N1_5^b C3_5^b H3D_5^b 109.5 . . ?
N1_5^b C3_5^b H3E_5^b 109.5 . . ?
H3D_5^b C3_5^b H3E_5^b 109.5 . . ?
N1_5^b C3_5^b H3F_5^b 109.5 . . ?
H3D_5^b C3_5^b H3F_5^b 109.5 . . ?
H3E_5^b C3_5^b H3F_5^b 109.5 . . ?
C1_6^a O1_6^a C4_6^a 110.3(3) . . ?
O1_6^a C1_6^a C2_6^a 110.4(3) . . ?
O1_6^a C1_6^a H1A_6^a 109.6 . . ?
C2_6^a C1_6^a H1A_6^a 109.6 . . ?
O1_6^a C1_6^a H1B_6^a 109.6 . . ?
C2_6^a C1_6^a H1B_6^a 109.6 . . ?
H1A_6^a C1_6^a H1B_6^a 108.1 . . ?
C3_6^a O2_6^a C2_6^a 110.1(3) . . ?
O2_6^a C2_6^a C1_6^a 110.6(3) . . ?
O2_6^a C2_6^a H2A_6^a 109.5 . . ?
C1_6^a C2_6^a H2A_6^a 109.5 . . ?
O2_6^a C2_6^a H2B_6^a 109.5 . . ?
C1_6^a C2_6^a H2B_6^a 109.5 . . ?
H2A_6^a C2_6^a H2B_6^a 108.1 . . ?
O2_6^a C3_6^a C4_6^a 110.4(3) . . ?
O2_6^a C3_6^a H3A_6^a 109.6 . . ?
C4_6^a C3_6^a H3A_6^a 109.6 . . ?
O2_6^a C3_6^a H3B_6^a 109.6 . . ?
C4_6^a C3_6^a H3B_6^a 109.6 . . ?
H3A_6^a C3_6^a H3B_6^a 108.1 . . ?
O1_6^a C4_6^a C3_6^a 110.8(3) . . ?
O1_6^a C4_6^a H4A_6^a 109.5 . . ?
C3_6^a C4_6^a H4A_6^a 109.5 . . ?
O1_6^a C4_6^a H4B_6^a 109.5 . . ?
C3_6^a C4_6^a H4B_6^a 109.5 . . ?
H4A_6^a C4_6^a H4B_6^a 108.1 . . ?
C1_7^b N1_7^b C2_7^b 121.7(3) . . ?
C1_7^b N1_7^b C3_7^b 120.5(3) . . ?
C2_7^b N1_7^b C3_7^b 117.7(3) . . ?
O1_7^b C1_7^b N1_7^b 125.7(5) . . ?
O1_7^b C1_7^b H1_7^b 117.2 . . ?
N1_7^b C1_7^b H1_7^b 117.2 . . ?
N1_7^b C2_7^b H2A_7^b 109.5 . . ?
N1_7^b C2_7^b H2B_7^b 109.5 . . ?
H2A_7^b C2_7^b H2B_7^b 109.5 . . ?
N1_7^b C2_7^b H2C_7^b 109.5 . . ?
H2A_7^b C2_7^b H2C_7^b 109.5 . . ?
H2B_7^b C2_7^b H2C_7^b 109.5 . . ?
N1_7^b C3_7^b H3A_7^b 109.5 . . ?
N1_7^b C3_7^b H3B_7^b 109.5 . . ?
H3A_7^b C3_7^b H3B_7^b 109.5 . . ?
N1_7^b C3_7^b H3C_7^b 109.5 . . ?
H3A_7^b C3_7^b H3C_7^b 109.5 . . ?
H3B_7^b C3_7^b H3C_7^b 109.5 . . ?
C1_7^c N1_7^c C2_7^c 121.8(3) . . ?
C1_7^c N1_7^c C3_7^c 120.5(3) . . ?
C2_7^c N1_7^c C3_7^c 117.8(3) . . ?
O1_7^c C1_7^c N1_7^c 125.7(5) . . ?
O1_7^c C1_7^c H1A_7^c 117.1 . . ?
N1_7^c C1_7^c H1A_7^c 117.1 . . ?
N1_7^c C2_7^c H2D_7^c 109.5 . . ?
N1_7^c C2_7^c H2E_7^c 109.5 . . ?
H2D_7^c C2_7^c H2E_7^c 109.5 . . ?
N1_7^c C2_7^c H2F_7^c 109.5 . . ?
H2D_7^c C2_7^c H2F_7^c 109.5 . . ?
H2E_7^c C2_7^c H2F_7^c 109.5 . . ?
N1_7^c C3_7^c H3D_7^c 109.5 . . ?
N1_7^c C3_7^c H3E_7^c 109.5 . . ?
H3D_7^c C3_7^c H3E_7^c 109.5 . . ?
N1_7^c C3_7^c H3F_7^c 109.5 . . ?
H3D_7^c C3_7^c H3F_7^c 109.5 . . ?
H3E_7^c C3_7^c H3F_7^c 109.5 . . ?

loop_
_geom_bond_atom_site_label_1
_geom_bond_atom_site_label_2
_geom_bond_distance
_geom_bond_site_symmetry_2
_geom_bond_publ_flag
Pd1_1 N1_3 2.009(7) . ?
Pd1_1 N1_4 2.032(7) . ?
Pd1_1 Cl1_2 2.286(3) . ?
Pd1_1 Cl2_2 2.296(3) . ?
Pd2_1 N3_3^b 1.901(9) . ?
Pd2_1 N3_4^b 1.951(10) . ?
Pd2_1 N3_4^a 2.10(2) . ?
Pd2_1 N3_3^a 2.105(8) . ?
Pd2_1 Cl4_2 2.281(3) . ?
Pd2_1 Cl3_2 2.293(3) . ?
Pd3_1 N5_3^b 1.929(10) . ?
Pd3_1 N5_4^b 1.954(15) . ?
Pd3_1 N5_4^a 2.10(2) . ?
Pd3_1 N5_3^a 2.113(16) . ?
Pd3_1 Cl6_2 2.280(3) . ?
Pd3_1 Cl5_2 2.302(4) . ?
O1_3^a C6_3 1.07(3) . ?
O1_3^b C6_3 1.34(2) . ?
N1_3 C1_3 1.308(13) . ?
N1_3 C5_3 1.342(13) . ?
C1_3 C2_3 1.428(12) . ?
C1_3 H1_3 0.9500 . ?
O2_3 C12_3 1.356(14) . ?
O2_3 C37_3 1.395(15) . ?
N2_3 C6_3 1.342(13) . ?
N2_3 C7_3 1.428(11) . ?
N2_3 H2A_3 0.8800 . ?
C2_3 C3_3 1.386(14) . ?
C2_3 H2_3 0.9500 . ?
O3_3 C18_3 1.213(12) . ?
C3_3 C4_3 1.369(13) . ?
C3_3 C6_3 1.528(12) . ?
O4_3^a C24_3 1.43(3) . ?
O4_3^a C39_3 1.53(3) . ?
O4_3^b C39_3 1.36(3) . ?
O4_3^b C24_3 1.44(3) . ?
N4_3 C18_3 1.278(13) . ?
N4_3 C19_3 1.471(12) . ?
N4_3 H4A_3 0.8800 . ?
C4_3 C5_3 1.398(12) . ?
C4_3 H4_3 0.9500 . ?
C5_3 H5_3 0.9500 . ?
O6_3 C36_3 1.396(12) . ?
O6_3 C41_3 1.423(12) . ?
C7_3 C8_3 1.358(15) . ?
C7_3 C12_3 1.394(16) . ?
C8_3 C9_3 1.398(13) . ?
C8_3 H8_3 0.9500 . ?
C9_3 C10_3 1.367(18) . ?
C9_3 H9_3 0.9500 . ?
C10_3 C11_3 1.333(19) . ?
C10_3 H10_3 0.9500 . ?
C11_3 C12_3 1.422(14) . ?
C11_3 H11_3 0.9500 . ?
C18_3 C15_3^a 1.456(13) . ?
C18_3 C15_3^b 1.663(13) . ?
C19_3 C20_3 1.352(13) . ?
C19_3 C24_3 1.383(13) . ?
C20_3 C21_3 1.394(13) . ?
C20_3 H20_3 0.9500 . ?
C21_3 C22_3 1.379(14) . ?
C21_3 H21_3 0.9500 . ?
C22_3 C23_3 1.388(15) . ?
C22_3 H22_3 0.9500 . ?
C23_3 C24_3 1.375(13) . ?
C23_3 H23_3 0.9500 . ?
O5_3^a C30_3^a 1.17(4) . ?
N6_3^a C30_3^a 1.35(4) . ?
N6_3^a C31_3 1.41(3) . ?
N6_3^a H6_3^a 0.8800 . ?
N5_3^a C25_3^a 1.34(3) . ?
N5_3^a C29_3^a 1.36(3) . ?
C25_3^a C26_3^a 1.35(2) . ?
C25_3^a H25_3^a 0.9500 . ?
C26_3^a C27_3^a 1.37(3) . ?
C26_3^a H26_3^a 0.9500 . ?
C27_3^a C28_3^a 1.38(3) . ?
C27_3^a C30_3^a 1.56(3) . ?
C28_3^a C29_3^a 1.41(3) . ?
C28_3^a H28_3^a 0.9500 . ?
C29_3^a H29_3^a 0.9500 . ?
O5_3^b C30_3^b 1.21(4) . ?
N6_3^b C30_3^b 1.31(4) . ?
N6_3^b C31_3 1.48(3) . ?
N6_3^b H6_3^b 0.8800 . ?
N5_3^b C25_3^b 1.3900 . ?
N5_3^b C29_3^b 1.3900 . ?
C25_3^b C26_3^b 1.3900 . ?
C25_3^b H25A_3^b 0.9500 . ?
C26_3^b C27_3^b 1.3900 . ?
C26_3^b H26A_3^b 0.9500 . ?
C27_3^b C28_3^b 1.3900 . ?
C27_3^b C30_3^b 1.51(3) . ?
C28_3^b C29_3^b 1.3900 . ?
C28_3^b H28A_3^b 0.9500 . ?
C29_3^b H29A_3^b 0.9500 . ?
C31_3 C36_3 1.367(15) . ?
C31_3 C32_3 1.405(15) . ?
C32_3 C33_3 1.397(14) . ?
C32_3 H32_3 0.9500 . ?
C33_3 C34_3 1.355(15) . ?
C33_3 H33_3 0.9500 . ?
C34_3 C35_3 1.379(14) . ?
C34_3 H34_3 0.9500 . ?
C35_3 C36_3 1.398(12) . ?
C35_3 H35_3 0.9500 . ?
C37_3 C38_3 1.355(16) . ?
C37_3 C42_3 1.385(16) . ?
C38_3 C39_3 1.386(17) . ?
C38_3 H38_3 0.9500 . ?
C39_3 C40_3 1.370(16) . ?
C40_3 C41_3 1.386(16) . ?
C40_3 H40_3 0.9500 . ?
C41_3 C42_3 1.370(16) . ?
C42_3 H42_3 0.9500 . ?
N3_3^a C13_3^a 1.3900 . ?
N3_3^a C17_3^a 1.3900 . ?
C13_3^a C14_3^a 1.3900 . ?
C13_3^a H13_3^a 0.9500 . ?
C14_3^a C15_3^a 1.3900 . ?
C14_3^a H14_3^a 0.9500 . ?
C15_3^a C16_3^a 1.3900 . ?
C16_3^a C17_3^a 1.3900 . ?
C16_3^a H16_3^a 0.9500 . ?
C17_3^a H17_3^a 0.9500 . ?
N3_3^b C13_3^b 1.3900 . ?
N3_3^b C17_3^b 1.3900 . ?
C13_3^b C14_3^b 1.3900 . ?
C13_3^b H13A_3^b 0.9500 . ?
C14_3^b C15_3^b 1.3900 . ?
C14_3^b H14A_3^b 0.9500 . ?
C15_3^b C16_3^b 1.3900 . ?
C16_3^b C17_3^b 1.3900 . ?
C16_3^b H16A_3^b 0.9500 . ?
C17_3^b H17A_3^b 0.9500 . ?
O1_4 C6_4 1.179(10) . ?
N1_4 C1_4 1.332(12) . ?
N1_4 C5_4 1.346(12) . ?
C1_4 C2_4 1.370(12) . ?
C1_4 H1_4 0.9500 . ?
O2_4 C37_4 1.379(15) . ?
O2_4 C12_4 1.387(15) . ?
N2_4 C6_4 1.365(11) . ?
N2_4 C7_4 1.429(11) . ?
N2_4 H2A_4 0.8800 . ?
C2_4 C3_4 1.399(14) . ?
C2_4 H2_4 0.9500 . ?
O3_4 C18_4 1.212(11) . ?
C3_4 C4_4 1.386(12) . ?
C3_4 C6_4 1.520(12) . ?
O4_4^a C24_4 1.482(19) . ?
O4_4^a C39_4 1.49(2) . ?
O4_4^b C39_4 1.42(2) . ?
O4_4^b C24_4 1.46(2) . ?
N4_4 C18_4 1.291(12) . ?
N4_4 C19_4 1.419(13) . ?
N4_4 H4A_4 0.8800 . ?
C4_4 C5_4 1.387(11) . ?
C4_4 H4_4 0.9500 . ?
C5_4 H5_4 0.9500 . ?
O6_4 C36_4^b 1.29(3) . ?
O6_4 C41_4 1.371(15) . ?
O6_4 C36_4^a 1.48(3) . ?
C7_4 C12_4 1.386(16) . ?
C7_4 C8_4 1.409(16) . ?
C8_4 C9_4 1.380(14) . ?
C8_4 H8_4 0.9500 . ?
C9_4 C10_4 1.342(18) . ?
C9_4 H9_4 0.9500 . ?
C10_4 C11_4 1.350(18) . ?
C10_4 H10_4 0.9500 . ?
C11_4 C12_4 1.399(15) . ?
C11_4 H11_4 0.9500 . ?
C18_4 C15_4^a 1.41(3) . ?
C18_4 C15_4^b 1.559(14) . ?
C19_4 C20_4 1.364(14) . ?
C19_4 C24_4 1.418(15) . ?
C20_4 C21_4 1.388(14) . ?
C20_4 H20_4 0.9500 . ?
C21_4 C22_4 1.342(15) . ?
C21_4 H21_4 0.9500 . ?
C22_4 C23_4 1.343(15) . ?
C22_4 H22_4 0.9500 . ?
C23_4 C24_4 1.412(14) . ?
C23_4 H23_4 0.9500 . ?
O5_4^a C30_4^a 1.23(4) . ?
N6_4^a C30_4^a 1.35(3) . ?
N6_4^a C31_4^a 1.39(2) . ?
N6_4^a H6_4^a 0.8800 . ?
N5_4^a C29_4^a 1.25(3) . ?
N5_4^a C25_4^a 1.31(3) . ?
C25_4^a C26_4^a 1.41(3) . ?
C25_4^a H25_4^a 0.9500 . ?
C26_4^a C27_4^a 1.41(3) . ?
C26_4^a H26_4^a 0.9500 . ?
C27_4^a C28_4^a 1.30(3) . ?
C27_4^a C30_4^a 1.52(3) . ?
C28_4^a C29_4^a 1.55(3) . ?
C28_4^a H28_4^a 0.9500 . ?
C29_4^a H29_4^a 0.9500 . ?
C31_4^a C36_4^a 1.32(3) . ?
C31_4^a C32_4^a 1.45(2) . ?
C32_4^a C33_4^a 1.38(2) . ?
C32_4^a H32_4^a 0.9500 . ?
C33_4^a C34_4^a 1.33(3) . ?
C33_4^a H33_4^a 0.9500 . ?
C34_4^a C35_4^a 1.40(3) . ?
C34_4^a H34_4^a 0.9500 . ?
C35_4^a C36_4^a 1.45(4) . ?
C35_4^a H35_4^a 0.9500 . ?
O5_4^b C30_4^b 1.25(3) . ?
N6_4^b C30_4^b 1.37(3) . ?
N6_4^b C31_4^b 1.43(2) . ?
N6_4^b H6_4^b 0.8800 . ?
N5_4^b C25_4^b 1.3900 . ?
N5_4^b C29_4^b 1.3900 . ?
C25_4^b C26_4^b 1.3900 . ?
C25_4^b H25_4^b 0.9500 . ?
C26_4^b C27_4^b 1.3900 . ?
C26_4^b H26_4^b 0.9500 . ?
C27_4^b C28_4^b 1.3900 . ?
C27_4^b C30_4^b 1.47(2) . ?
C28_4^b C29_4^b 1.3900 . ?
C28_4^b H28_4^b 0.9500 . ?
C29_4^b H29_4^b 0.9500 . ?
C31_4^b C32_4^b 1.32(3) . ?
C31_4^b C36_4^b 1.50(4) . ?
C32_4^b C33_4^b 1.39(3) . ?
C32_4^b H32A_4^b 0.9500 . ?
C33_4^b C34_4^b 1.34(3) . ?
C33_4^b H33A_4^b 0.9500 . ?
C34_4^b C35_4^b 1.36(4) . ?
C34_4^b H34A_4^b 0.9500 . ?
C35_4^b C36_4^b 1.27(4) . ?
C35_4^b H35A_4^b 0.9500 . ?
C37_4 C42_4 1.369(14) . ?
C37_4 C38_4 1.377(17) . ?
C38_4 C39_4 1.38(2) . ?
C38_4 H38_4 0.9500 . ?
C39_4 C40_4 1.35(2) . ?
C40_4 C41_4 1.425(17) . ?
C40_4 H40_4 0.9500 . ?
C41_4 C42_4 1.361(16) . ?
C42_4 H42_4 0.9500 . ?
N3_4^a C13_4^a 1.28(3) . ?
N3_4^a C17_4^a 1.36(3) . ?
C13_4^a C14_4^a 1.35(3) . ?
C13_4^a H13_4^a 0.9500 . ?
C14_4^a C15_4^a 1.43(3) . ?
C14_4^a H14_4^a 0.9500 . ?
C15_4^a C16_4^a 1.43(3) . ?
C16_4^a C17_4^a 1.31(3) . ?
C16_4^a H16_4^a 0.9500 . ?
C17_4^a H17_4^a 0.9500 . ?
N3_4^b C13_4^b 1.3900 . ?
N3_4^b C17_4^b 1.3900 . ?
C13_4^b C14_4^b 1.3900 . ?
C13_4^b H13A_4^b 0.9500 . ?
C14_4^b C15_4^b 1.3900 . ?
C14_4^b H14A_4^b 0.9500 . ?
C15_4^b C16_4^b 1.3900 . ?
C16_4^b C17_4^b 1.3900 . ?
C16_4^b H16A_4^b 0.9500 . ?
C17_4^b H17A_4^b 0.9500 . ?
O1_5^a C1_5^a 1.224(3) . ?
N1_5^a C1_5^a 1.364(3) . ?
N1_5^a C2_5^a 1.453(3) . ?
N1_5^a C3_5^a 1.456(3) . ?
C1_5^a H1_5^a 0.9500 . ?
C2_5^a H2A_5^a 0.9800 . ?
C2_5^a H2B_5^a 0.9800 . ?
C2_5^a H2C_5^a 0.9800 . ?
C3_5^a H3A_5^a 0.9800 . ?
C3_5^a H3B_5^a 0.9800 . ?
C3_5^a H3C_5^a 0.9800 . ?
O1_5^b C1_5^b 1.225(3) . ?
N1_5^b C1_5^b 1.364(3) . ?
N1_5^b C2_5^b 1.453(3) . ?
N1_5^b C3_5^b 1.456(3) . ?
C1_5^b H1A_5^b 0.9500 . ?
C2_5^b H2D_5^b 0.9800 . ?
C2_5^b H2E_5^b 0.9800 . ?
C2_5^b H2F_5^b 0.9800 . ?
C3_5^b H3D_5^b 0.9800 . ?
C3_5^b H3E_5^b 0.9800 . ?
C3_5^b H3F_5^b 0.9800 . ?
O1_6^a C1_6^a 1.428(3) . ?
O1_6^a C4_6^a 1.433(3) . ?
C1_6^a C2_6^a 1.509(3) . ?
C1_6^a H1A_6^a 0.9900 . ?
C1_6^a H1B_6^a 0.9900 . ?
O2_6^a C3_6^a 1.429(3) . ?
O2_6^a C2_6^a 1.435(3) . ?
C2_6^a H2A_6^a 0.9900 . ?
C2_6^a H2B_6^a 0.9900 . ?
C3_6^a C4_6^a 1.509(3) . ?
C3_6^a H3A_6^a 0.9900 . ?
C3_6^a H3B_6^a 0.9900 . ?
C4_6^a H4A_6^a 0.9900 . ?
C4_6^a H4B_6^a 0.9900 . ?
O1_7^b C1_7^b 1.224(3) . ?
N1_7^b C1_7^b 1.364(3) . ?
N1_7^b C2_7^b 1.452(3) . ?
N1_7^b C3_7^b 1.455(3) . ?
C1_7^b H1_7^b 0.9500 . ?
C2_7^b H2A_7^b 0.9800 . ?
C2_7^b H2B_7^b 0.9800 . ?
C2_7^b H2C_7^b 0.9800 . ?
C3_7^b H3A_7^b 0.9800 . ?
C3_7^b H3B_7^b 0.9800 . ?
C3_7^b H3C_7^b 0.9800 . ?
O1_7^c C1_7^c 1.224(3) . ?
N1_7^c C1_7^c 1.364(3) . ?
N1_7^c C2_7^c 1.452(3) . ?
N1_7^c C3_7^c 1.456(3) . ?
C1_7^c H1A_7^c 0.9500 . ?
C2_7^c H2D_7^c 0.9800 . ?
C2_7^c H2E_7^c 0.9800 . ?
C2_7^c H2F_7^c 0.9800 . ?
C3_7^c H3D_7^c 0.9800 . ?
C3_7^c H3E_7^c 0.9800 . ?
C3_7^c H3F_7^c 0.9800 . ?
